data_7002820
loop_
_publ_author_name
'Berggren, Gustav'
'Thapper, Anders'
'Huang, Ping'
'Kurz, Philipp'
'Eriksson, Lars'
'Styring, Stenbj\"orn'
'Anderlund, Magnus F.'

_publ_section_title
;
 Two tetranuclear Mn-complexes as biomimetic models of the oxygen
 evolving complex in Photosystem II. A synthesis, characterisation and
 reactivity study
;
_journal_issue 45
_journal_name_full 'Dalton Transactions'
_journal_page_first 10044
_journal_page_last 10054
_journal_paper_doi 10.1039/b906175d
_journal_year 2009
_chemical_formula_moiety 'C92 H100 Mn4 N16 O8, 2(C2 H3 N), 4(Cl O4)'
_chemical_formula_sum 'C96 H106 Cl4 Mn4 N18 O24'
_chemical_formula_weight 2257.55
_chemical_name_systematic
;
?
;
_space_group_IT_number 9
_symmetry_cell_setting monoclinic
_symmetry_space_group_name_Hall 'C -2yc'
_symmetry_space_group_name_H-M 'C 1 c 1'
_atom_sites_solution_hydrogens geom
_atom_sites_solution_primary direct
_atom_sites_solution_secondary difmap
_audit_creation_method SHELXL-97
_cell_angle_alpha 90.00
_cell_angle_beta 101.043(5)
_cell_angle_gamma 90.00
_cell_formula_units_Z 4
_cell_length_a 15.6096(7)
_cell_length_b 24.6816(15)
_cell_length_c 28.0200(13)
_cell_measurement_reflns_used 2573
_cell_measurement_temperature 293(2)
_cell_measurement_theta_max 24.95
_cell_measurement_theta_min 2.65
_cell_volume 10595.4(10)
_computing_cell_refinement 'Cell (Stoe, 1997)'
_computing_data_collection 'Expose (Stoe, 1997)'
_computing_data_reduction 'Integrate (Stoe, 1997)'
_computing_molecular_graphics 'Diamond (Bergerhoff, 1996)'
_computing_publication_material 'PLATON (Spek,2003)'
_computing_structure_refinement 'SHELXL-97 (Sheldrick, 1997)'
_computing_structure_solution 'SHELXS-97 (Sheldrick, 1990)'
_diffrn_ambient_temperature 293(2)
_diffrn_detector_area_resol_mean 6.8
_diffrn_measured_fraction_theta_full 0.985
_diffrn_measured_fraction_theta_max 0.985
_diffrn_measurement_device_type 'STOE IPDS'
_diffrn_measurement_method '\f scan'
_diffrn_radiation_monochromator graphite
_diffrn_radiation_source 'fine-focus sealed tube'
_diffrn_radiation_type MoK\a
_diffrn_radiation_wavelength 0.71073
_diffrn_reflns_av_R_equivalents 0.0973
_diffrn_reflns_av_sigmaI/netI 0.3094
_diffrn_reflns_limit_h_max 19
_diffrn_reflns_limit_h_min -14
_diffrn_reflns_limit_k_max 30
_diffrn_reflns_limit_k_min -30
_diffrn_reflns_limit_l_max 34
_diffrn_reflns_limit_l_min -34
_diffrn_reflns_number 31743
_diffrn_reflns_theta_full 26.37
_diffrn_reflns_theta_max 26.37
_diffrn_reflns_theta_min 2.22
_diffrn_standards_number 0
_exptl_absorpt_coefficient_mu 0.645
_exptl_absorpt_correction_type none
_exptl_crystal_colour colour_less
_exptl_crystal_density_diffrn 1.415
_exptl_crystal_density_method 'not measured'
_exptl_crystal_description needle
_exptl_crystal_F_000 4672
_exptl_crystal_preparation 'acetonitrile : diethylether'
_exptl_crystal_size_max 0.20
_exptl_crystal_size_mid 0.05
_exptl_crystal_size_min 0.04
_refine_diff_density_max 1.431
_refine_diff_density_min -0.283
_refine_diff_density_rms 0.080
_refine_ls_abs_structure_details 'Flack H D (1983), Acta Cryst. A39, 876-881'
_refine_ls_abs_structure_Flack 0.29(3)
_refine_ls_extinction_method none
_refine_ls_goodness_of_fit_ref 0.806
_refine_ls_hydrogen_treatment constr
_refine_ls_matrix_type full
_refine_ls_number_parameters 1170
_refine_ls_number_reflns 19069
_refine_ls_number_restraints 500
_refine_ls_restrained_S_all 0.804
_refine_ls_R_factor_all 0.2124
_refine_ls_R_factor_gt 0.0675
_refine_ls_shift/su_max 0.000
_refine_ls_shift/su_mean 0.000
_refine_ls_structure_factor_coef Fsqd
_refine_ls_weighting_details 'calc w=1/[\s^2^(Fo^2^)+(0.0719P)^2^] where P=(Fo^2^+2Fc^2^)/3'
_refine_ls_weighting_scheme calc
_refine_ls_wR_factor_gt 0.1427
_refine_ls_wR_factor_ref 0.1761
_reflns_number_gt 6931
_reflns_number_total 19069
_reflns_threshold_expression I>2\s1(I)
_cod_data_source_file b906175d.txt
_cod_data_source_block gb294
_cod_original_cell_volume 10595.4(9)
_cod_original_sg_symbol_H-M 'C c'
_cod_database_code 7002820

loop_
_symmetry_equiv_pos_as_xyz
'x, y, z'
'x, -y, z+1/2'
'x+1/2, y+1/2, z'
'x+1/2, -y+1/2, z+1/2'

loop_
_atom_site_label
_atom_site_type_symbol
_atom_site_fract_x
_atom_site_fract_y
_atom_site_fract_z
_atom_site_U_iso_or_equiv
_atom_site_adp_type
_atom_site_occupancy
_atom_site_symmetry_multiplicity
_atom_site_calc_flag
_atom_site_refinement_flags
_atom_site_disorder_assembly
_atom_site_disorder_group
Cl1 Cl -0.0340(2) 0.92078(15) -0.18866(14) 0.0914(12) Uani 1 1 d DU . .
O11 O -0.0343(8) 0.9642(4) -0.2202(4) 0.151(4) Uani 1 1 d DU . .
O12 O -0.0603(9) 0.8768(4) -0.2140(5) 0.189(5) Uani 1 1 d DU . .
O13 O 0.0445(7) 0.9131(6) -0.1637(5) 0.212(6) Uani 1 1 d DU . .
O14 O -0.0905(10) 0.9319(8) -0.1595(5) 0.269(8) Uani 1 1 d DU . .
Cl2 Cl 0.0242(3) 0.81292(15) 0.18393(15) 0.0938(12) Uani 1 1 d DU . .
O21 O 0.0300(12) 0.8554(6) 0.2130(6) 0.268(8) Uani 1 1 d DU . .
O22 O -0.0196(11) 0.7755(5) 0.2017(7) 0.294(10) Uani 1 1 d DU . .
O23 O -0.0226(13) 0.8268(9) 0.1394(5) 0.317(11) Uani 1 1 d DU . .
O24 O 0.0997(8) 0.7966(6) 0.1788(7) 0.265(9) Uani 1 1 d DU . .
Cl3 Cl 0.0263(2) 0.55327(15) 0.33594(12) 0.0908(11) Uani 1 1 d DU . .
O31 O 0.0317(9) 0.5990(4) 0.3158(7) 0.238(8) Uani 1 1 d DU . .
O32 O 0.0967(9) 0.5340(9) 0.3629(5) 0.316(10) Uani 1 1 d DU . .
O33 O -0.0431(10) 0.5492(9) 0.3569(7) 0.347(12) Uani 1 1 d DU . .
O34 O 0.0039(16) 0.5179(6) 0.2974(6) 0.347(12) Uani 1 1 d DU . .
Cl4 Cl 0.0330(3) 0.32269(14) 0.16430(18) 0.1151(16) Uani 1 1 d DU . .
O41 O 0.0056(13) 0.3629(5) 0.1915(4) 0.251(8) Uani 1 1 d DU . .
O42 O 0.1095(8) 0.3383(9) 0.1574(6) 0.322(10) Uani 1 1 d DU . .
O43 O -0.0177(6) 0.3199(3) 0.1197(3) 0.119(3) Uani 1 1 d DU . .
O44 O 0.0323(10) 0.2795(4) 0.1908(5) 0.250(8) Uani 1 1 d DU . .
Mn1 Mn 0.00058(9) 0.58883(5) 0.09979(5) 0.0384(4) Uani 1 1 d U . .
N101 N 0.0016(5) 0.5092(3) 0.1436(3) 0.0465(11) Uani 1 1 d U . .
C102 C 0.0922(7) 0.5075(4) 0.1730(4) 0.050(2) Uani 1 1 d U . .
H10A H 0.0951 0.4790 0.1972 0.061 Uiso 1 1 calc R . .
H10B H 0.1322 0.4980 0.1518 0.061 Uiso 1 1 calc R . .
C103 C 0.1204(4) 0.5564(2) 0.1970(2) 0.046(2) Uani 1 1 d GU . .
C104 C 0.1806(5) 0.5598(3) 0.2404(2) 0.076(3) Uani 1 1 d GU . .
H104 H 0.2032 0.5284 0.2563 0.091 Uiso 1 1 calc R . .
C105 C 0.2071(5) 0.6102(3) 0.2600(2) 0.081(4) Uani 1 1 d GU . .
H105 H 0.2474 0.6125 0.2890 0.097 Uiso 1 1 calc R . .
C106 C 0.1733(5) 0.6572(3) 0.2362(3) 0.068(3) Uani 1 1 d GU . .
H106 H 0.1910 0.6909 0.2493 0.081 Uiso 1 1 calc R . .
C107 C 0.1131(4) 0.6537(2) 0.1928(2) 0.051(2) Uani 1 1 d GU . .
H107 H 0.0905 0.6852 0.1769 0.061 Uiso 1 1 calc R . .
N108 N 0.0866(4) 0.6034(2) 0.17320(18) 0.0447(16) Uani 1 1 d GU . .
C109 C -0.0118(8) 0.4648(4) 0.1084(4) 0.061(2) Uani 1 1 d U . .
H10C H -0.0735 0.4621 0.0946 0.074 Uiso 1 1 calc R . .
H10D H 0.0060 0.4311 0.1253 0.074 Uiso 1 1 calc R . .
C110 C 0.0368(4) 0.4713(2) 0.0687(2) 0.055(3) Uani 1 1 d GU . .
C111 C 0.0584(5) 0.42846(18) 0.0411(3) 0.072(3) Uani 1 1 d GU . .
H111 H 0.0516 0.3930 0.0508 0.087 Uiso 1 1 calc R . .
C112 C 0.0900(5) 0.4387(2) -0.0012(2) 0.067(3) Uani 1 1 d GU . .
H112 H 0.1044 0.4100 -0.0197 0.080 Uiso 1 1 calc R . .
C113 C 0.1001(5) 0.4917(3) -0.0158(2) 0.061(3) Uani 1 1 d GU . .
H113 H 0.1212 0.4986 -0.0440 0.073 Uiso 1 1 calc R . .
C114 C 0.0785(5) 0.5346(2) 0.0119(2) 0.054(2) Uani 1 1 d GU . .
H114 H 0.0853 0.5701 0.0021 0.065 Uiso 1 1 calc R . .
N115 N 0.0469(4) 0.5244(2) 0.0541(2) 0.0435(15) Uani 1 1 d GU . .
C116 C -0.0628(6) 0.5121(4) 0.1728(4) 0.052(2) Uani 1 1 d U . .
H11A H -0.0381 0.5298 0.2033 0.062 Uiso 1 1 calc R . .
H11B H -0.0792 0.4756 0.1803 0.062 Uiso 1 1 calc R . .
C117 C -0.1467(6) 0.5437(4) 0.1479(3) 0.0418(18) Uani 1 1 d U . .
H11C H -0.1725 0.5262 0.1175 0.050 Uiso 1 1 calc R . .
H11D H -0.1894 0.5437 0.1689 0.050 Uiso 1 1 calc R . .
N118 N -0.1216(5) 0.6007(3) 0.1384(3) 0.0406(12) Uani 1 1 d U . .
C119 C -0.1086(7) 0.6334(4) 0.1851(3) 0.048(2) Uani 1 1 d U . .
H11E H -0.0609 0.6172 0.2080 0.058 Uiso 1 1 calc R . .
H11F H -0.0901 0.6696 0.1780 0.058 Uiso 1 1 calc R . .
C120 C -0.1827(4) 0.6388(3) 0.2094(2) 0.049(2) Uani 1 1 d GU . .
C121 C -0.2434(5) 0.6802(3) 0.1977(2) 0.073(3) Uani 1 1 d GU . .
H121 H -0.2359 0.7062 0.1748 0.088 Uiso 1 1 calc R . .
C122 C -0.3153(5) 0.6829(3) 0.2202(3) 0.090(4) Uani 1 1 d GU . .
H122 H -0.3559 0.7106 0.2123 0.107 Uiso 1 1 calc R . .
C123 C -0.3265(4) 0.6441(4) 0.2544(3) 0.106(5) Uani 1 1 d GU . .
H123 H -0.3746 0.6459 0.2695 0.128 Uiso 1 1 calc R . .
C124 C -0.2658(6) 0.6026(3) 0.2662(3) 0.088(4) Uani 1 1 d GU . .
H124 H -0.2734 0.5767 0.2891 0.105 Uiso 1 1 calc R . .
C125 C -0.1940(5) 0.6000(3) 0.2436(3) 0.078(3) Uani 1 1 d GU . .
H125 H -0.1534 0.5723 0.2515 0.093 Uiso 1 1 calc R . .
C126 C -0.1906(7) 0.6250(4) 0.1018(3) 0.046(2) Uani 1 1 d U . .
H12A H -0.1872 0.6642 0.1039 0.055 Uiso 1 1 calc R . .
H12B H -0.2474 0.6139 0.1075 0.055 Uiso 1 1 calc R . .
C127 C -0.1789(6) 0.6060(4) 0.0496(3) 0.036(2) Uiso 1 1 d U . .
O128 O -0.1166(4) 0.5846(3) 0.0440(2) 0.0424(13) Uani 1 1 d U . .
O129 O -0.2459(4) 0.6223(3) 0.0196(2) 0.0501(14) Uani 1 1 d U . .
Mn2 Mn 0.27925(9) 0.64604(6) 0.05570(5) 0.0392(4) Uani 1 1 d U . .
N201 N 0.3646(5) 0.6597(3) 0.1317(3) 0.0482(12) Uani 1 1 d U . .
C202 C 0.4571(7) 0.6510(4) 0.1292(4) 0.056(2) Uani 1 1 d U . .
H20A H 0.4939 0.6677 0.1572 0.067 Uiso 1 1 calc R . .
H20B H 0.4696 0.6125 0.1302 0.067 Uiso 1 1 calc R . .
C203 C 0.4770(4) 0.6744(3) 0.08440(19) 0.055(2) Uani 1 1 d GU . .
C204 C 0.5599(4) 0.6927(4) 0.0812(2) 0.079(4) Uani 1 1 d GU . .
H204 H 0.6036 0.6941 0.1089 0.095 Uiso 1 1 calc R . .
C205 C 0.5777(4) 0.7089(4) 0.0366(3) 0.108(5) Uani 1 1 d GU . .
H205 H 0.6332 0.7211 0.0344 0.129 Uiso 1 1 calc R . .
C206 C 0.5125(5) 0.7068(3) -0.0048(2) 0.072(3) Uani 1 1 d GU . .
H206 H 0.5244 0.7176 -0.0347 0.086 Uiso 1 1 calc R . .
C207 C 0.4296(4) 0.6885(3) -0.00163(19) 0.059(3) Uani 1 1 d GU . .
H207 H 0.3860 0.6871 -0.0293 0.070 Uiso 1 1 calc R . .
N208 N 0.4118(3) 0.6723(3) 0.0430(2) 0.0499(16) Uani 1 1 d GU . .
C209 C 0.3325(8) 0.6174(4) 0.1628(4) 0.059(2) Uani 1 1 d U . .
H20C H 0.3717 0.6158 0.1942 0.070 Uiso 1 1 calc R . .
H20D H 0.2751 0.6275 0.1683 0.070 Uiso 1 1 calc R . .
C210 C 0.3278(5) 0.5650(2) 0.1403(2) 0.057(3) Uani 1 1 d GU . .
C211 C 0.3395(6) 0.5166(3) 0.16612(19) 0.074(3) Uani 1 1 d GU . .
H211 H 0.3532 0.5171 0.1999 0.089 Uiso 1 1 calc R . .
C212 C 0.3308(6) 0.4674(2) 0.1414(3) 0.099(4) Uani 1 1 d GU . .
H212 H 0.3386 0.4351 0.1587 0.119 Uiso 1 1 calc R . .
C213 C 0.3103(6) 0.4667(2) 0.0909(3) 0.086(4) Uani 1 1 d GU . .
H213 H 0.3044 0.4338 0.0744 0.103 Uiso 1 1 calc R . .
C214 C 0.2986(5) 0.5151(3) 0.06511(19) 0.062(3) Uani 1 1 d GU . .
H214 H 0.2849 0.5146 0.0313 0.074 Uiso 1 1 calc R . .
N215 N 0.3074(4) 0.5642(2) 0.0898(2) 0.0525(16) Uani 1 1 d GU . .
C216 C 0.3490(6) 0.7147(4) 0.1463(4) 0.050(2) Uani 1 1 d U . .
H21A H 0.3880 0.7390 0.1335 0.061 Uiso 1 1 calc R . .
H21B H 0.3635 0.7170 0.1815 0.061 Uiso 1 1 calc R . .
C217 C 0.2571(6) 0.7339(4) 0.1297(3) 0.0420(18) Uani 1 1 d U . .
H21C H 0.2181 0.7117 0.1445 0.050 Uiso 1 1 calc R . .
H21D H 0.2521 0.7710 0.1404 0.050 Uiso 1 1 calc R . .
N218 N 0.2300(5) 0.7312(3) 0.0756(3) 0.0392(12) Uani 1 1 d U . .
C219 C 0.2657(6) 0.7758(3) 0.0502(4) 0.0466(19) Uani 1 1 d U . .
H21E H 0.2547 0.7678 0.0157 0.056 Uiso 1 1 calc R . .
H21F H 0.3285 0.7769 0.0614 0.056 Uiso 1 1 calc R . .
C220 C 0.2287(4) 0.8312(2) 0.0576(2) 0.045(2) Uani 1 1 d GU . .
C221 C 0.1561(4) 0.8506(3) 0.0255(2) 0.058(3) Uani 1 1 d GU . .
H221 H 0.1295 0.8293 -0.0006 0.070 Uiso 1 1 calc R . .
C222 C 0.1232(4) 0.9017(3) 0.0323(3) 0.079(3) Uani 1 1 d GU . .
H222 H 0.0746 0.9147 0.0108 0.095 Uiso 1 1 calc R . .
C223 C 0.1629(5) 0.9335(2) 0.0712(3) 0.092(4) Uani 1 1 d GU . .
H223 H 0.1409 0.9677 0.0758 0.110 Uiso 1 1 calc R . .
C224 C 0.2355(5) 0.9141(3) 0.1034(2) 0.075(3) Uani 1 1 d GU . .
H224 H 0.2621 0.9354 0.1294 0.090 Uiso 1 1 calc R . .
C225 C 0.2684(4) 0.8630(3) 0.0965(2) 0.067(3) Uani 1 1 d GU . .
H225 H 0.3170 0.8500 0.1180 0.081 Uiso 1 1 calc R . .
C226 C 0.1350(6) 0.7284(3) 0.0625(3) 0.0374(17) Uani 1 1 d U . .
H22A H 0.1166 0.7368 0.0282 0.045 Uiso 1 1 calc R . .
H22B H 0.1096 0.7552 0.0810 0.045 Uiso 1 1 calc R . .
C227 C 0.1026(7) 0.6731(4) 0.0726(3) 0.0335(18) Uani 1 1 d U . .
O228 O 0.1535(4) 0.6342(2) 0.0771(2) 0.0457(14) Uani 1 1 d U . .
O229 O 0.0253(4) 0.6686(3) 0.0782(2) 0.0456(13) Uani 1 1 d U . .
Mn3 Mn -0.27986(9) 0.60673(6) -0.05522(5) 0.0379(4) Uani 1 1 d U . .
N301 N -0.3657(5) 0.5906(3) -0.1303(3) 0.0442(11) Uani 1 1 d U . .
C302 C -0.4587(7) 0.5972(5) -0.1260(4) 0.061(2) Uani 1 1 d U . .
H30A H -0.4732 0.6354 -0.1283 0.073 Uiso 1 1 calc R . .
H30B H -0.4951 0.5790 -0.1533 0.073 Uiso 1 1 calc R . .
C303 C -0.4789(4) 0.5764(3) -0.08222(17) 0.045(2) Uani 1 1 d GU . .
C304 C -0.5602(4) 0.5564(3) -0.0777(2) 0.072(4) Uani 1 1 d GU . .
H304 H -0.6049 0.5541 -0.1048 0.086 Uiso 1 1 calc R . .
C305 C -0.5748(4) 0.5397(3) -0.0325(3) 0.091(4) Uani 1 1 d GU . .
H305 H -0.6292 0.5264 -0.0295 0.109 Uiso 1 1 calc R . .
C306 C -0.5081(5) 0.5431(3) 0.0081(2) 0.070(3) Uani 1 1 d GU . .
H306 H -0.5179 0.5320 0.0383 0.084 Uiso 1 1 calc R . .
C307 C -0.4268(4) 0.5631(3) 0.00355(18) 0.056(3) Uani 1 1 d GU . .
H307 H -0.3822 0.5653 0.0307 0.067 Uiso 1 1 calc R . .
N308 N -0.4122(3) 0.5797(2) -0.0416(2) 0.0401(14) Uani 1 1 d GU . .
C309 C -0.3431(8) 0.6306(4) -0.1635(4) 0.056(2) Uani 1 1 d U . .
H30C H -0.3865 0.6304 -0.1934 0.068 Uiso 1 1 calc R . .
H30D H -0.2870 0.6216 -0.1715 0.068 Uiso 1 1 calc R . .
C310 C -0.3389(5) 0.6854(2) -0.1411(2) 0.047(2) Uani 1 1 d GU . .
C311 C -0.3585(5) 0.7327(3) -0.16786(18) 0.084(4) Uani 1 1 d GU . .
H311 H -0.3758 0.7309 -0.2015 0.100 Uiso 1 1 calc R . .
C312 C -0.3522(6) 0.7826(2) -0.1444(3) 0.100(4) Uani 1 1 d GU . .
H312 H -0.3654 0.8142 -0.1624 0.120 Uiso 1 1 calc R . .
C313 C -0.3263(6) 0.7852(2) -0.0942(3) 0.078(3) Uani 1 1 d GU . .
H313 H -0.3221 0.8185 -0.0785 0.094 Uiso 1 1 calc R . .
C314 C -0.3067(4) 0.7379(3) -0.06736(18) 0.061(3) Uani 1 1 d GU . .
H314 H -0.2893 0.7396 -0.0337 0.073 Uiso 1 1 calc R . .
N315 N -0.3130(4) 0.6880(2) -0.0908(2) 0.0450(14) Uani 1 1 d GU . .
C316 C -0.3483(7) 0.5325(4) -0.1443(3) 0.051(2) Uani 1 1 d U . .
H31A H -0.3853 0.5081 -0.1302 0.062 Uiso 1 1 calc R . .
H31B H -0.3633 0.5288 -0.1794 0.062 Uiso 1 1 calc R . .
C317 C -0.2551(7) 0.5170(4) -0.1273(3) 0.052(2) Uani 1 1 d U . .
H31C H -0.2183 0.5401 -0.1429 0.062 Uiso 1 1 calc R . .
H31D H -0.2466 0.4799 -0.1368 0.062 Uiso 1 1 calc R . .
N318 N -0.2283(5) 0.5222(3) -0.0731(3) 0.0392(11) Uani 1 1 d U . .
C319 C -0.2609(6) 0.4751(3) -0.0467(4) 0.0451(19) Uani 1 1 d U . .
H31E H -0.2469 0.4828 -0.0121 0.054 Uiso 1 1 calc R . .
H31F H -0.3240 0.4742 -0.0559 0.054 Uiso 1 1 calc R . .
C320 C -0.2288(4) 0.42144(19) -0.0540(2) 0.0354(18) Uani 1 1 d GU . .
C321 C -0.1568(4) 0.4024(2) -0.0212(2) 0.050(2) Uani 1 1 d GU . .
H321 H -0.1306 0.4241 0.0046 0.060 Uiso 1 1 calc R . .
C322 C -0.1241(4) 0.3509(3) -0.0270(3) 0.076(3) Uani 1 1 d GU . .
H322 H -0.0760 0.3382 -0.0051 0.092 Uiso 1 1 calc R . .
C323 C -0.1633(5) 0.3185(2) -0.0657(3) 0.076(3) Uani 1 1 d GU . .
H323 H -0.1414 0.2841 -0.0696 0.091 Uiso 1 1 calc R . .
C324 C -0.2352(5) 0.3376(2) -0.0985(2) 0.084(4) Uani 1 1 d GU . .
H324 H -0.2615 0.3159 -0.1243 0.101 Uiso 1 1 calc R . .
C325 C -0.2680(4) 0.3890(3) -0.0927(2) 0.058(3) Uani 1 1 d GU . .
H325 H -0.3161 0.4018 -0.1146 0.069 Uiso 1 1 calc R . .
C326 C -0.1311(6) 0.5244(4) -0.0603(4) 0.047(2) Uani 1 1 d U . .
H32A H -0.1064 0.4959 -0.0774 0.057 Uiso 1 1 calc R . .
H32B H -0.1121 0.5185 -0.0256 0.057 Uiso 1 1 calc R . .
C327 C -0.0997(7) 0.5785(4) -0.0740(4) 0.038(2) Uani 1 1 d U . .
O328 O -0.1565(4) 0.6199(2) -0.0776(2) 0.0431(13) Uani 1 1 d U . .
O329 O -0.0241(4) 0.5843(3) -0.0800(2) 0.0470(13) Uani 1 1 d U . .
Mn4 Mn 0.00023(9) 0.66416(6) -0.10082(5) 0.0399(4) Uani 1 1 d U . .
N401 N -0.0082(6) 0.7433(3) -0.1442(3) 0.0522(13) Uani 1 1 d U . .
C402 C -0.0883(9) 0.7482(5) -0.1749(5) 0.072(3) Uani 1 1 d U . .
H40A H -0.0837 0.7750 -0.1997 0.087 Uiso 1 1 calc R . .
H40B H -0.1306 0.7614 -0.1564 0.087 Uiso 1 1 calc R . .
C403 C -0.1214(4) 0.6952(2) -0.1997(2) 0.062(3) Uani 1 1 d GU . .
C404 C -0.1808(4) 0.6893(3) -0.2432(2) 0.068(3) Uani 1 1 d GU . .
H404 H -0.2059 0.7198 -0.2598 0.081 Uiso 1 1 calc R . .
C405 C -0.2028(4) 0.6379(3) -0.26189(19) 0.070(3) Uani 1 1 d GU . .
H405 H -0.2425 0.6340 -0.2910 0.084 Uiso 1 1 calc R . .
C406 C -0.1653(5) 0.5924(2) -0.2371(2) 0.058(3) Uani 1 1 d GU . .
H406 H -0.1800 0.5580 -0.2495 0.070 Uiso 1 1 calc R . .
C407 C -0.1059(4) 0.5983(2) -0.1936(2) 0.052(2) Uani 1 1 d GU . .
H407 H -0.0809 0.5678 -0.1770 0.063 Uiso 1 1 calc R . .
N408 N -0.0840(3) 0.6497(2) -0.17491(18) 0.0415(15) Uani 1 1 d GU . .
C409 C 0.0070(8) 0.7893(4) -0.1102(4) 0.065(2) Uani 1 1 d U . .
H40C H 0.0692 0.7931 -0.0981 0.078 Uiso 1 1 calc R . .
H40D H -0.0136 0.8223 -0.1275 0.078 Uiso 1 1 calc R . .
C410 C -0.0373(4) 0.7824(2) -0.0690(2) 0.053(2) Uani 1 1 d GU . .
C411 C -0.0620(5) 0.8249(2) -0.0421(3) 0.079(3) Uani 1 1 d GU . .
H411 H -0.0551 0.8606 -0.0515 0.094 Uiso 1 1 calc R . .
C412 C -0.0970(5) 0.8142(3) -0.0011(3) 0.100(4) Uani 1 1 d GU . .
H412 H -0.1135 0.8427 0.0170 0.120 Uiso 1 1 calc R . .
C413 C -0.1073(5) 0.7610(3) 0.0131(2) 0.081(3) Uani 1 1 d GU . .
H413 H -0.1307 0.7539 0.0405 0.097 Uiso 1 1 calc R . .
C414 C -0.0826(4) 0.7185(2) -0.0139(2) 0.049(2) Uani 1 1 d GU . .
H414 H -0.0894 0.6829 -0.0044 0.058 Uiso 1 1 calc R . .
N415 N -0.0476(4) 0.7292(2) -0.0549(2) 0.0508(16) Uani 1 1 d GU . .
C416 C 0.0648(7) 0.7398(4) -0.1741(4) 0.061(2) Uani 1 1 d U . .
H41A H 0.0431 0.7207 -0.2043 0.073 Uiso 1 1 calc R . .
H41B H 0.0812 0.7761 -0.1821 0.073 Uiso 1 1 calc R . .
C417 C 0.1451(7) 0.7104(4) -0.1463(4) 0.054(2) Uani 1 1 d U . .
H41C H 0.1921 0.7123 -0.1644 0.065 Uiso 1 1 calc R . .
H41D H 0.1645 0.7275 -0.1149 0.065 Uiso 1 1 calc R . .
N418 N 0.1223(5) 0.6538(3) -0.1396(3) 0.0434(12) Uani 1 1 d U . .
C419 C 0.1127(7) 0.6219(4) -0.1846(3) 0.0438(19) Uani 1 1 d U . .
H41E H 0.0681 0.6387 -0.2089 0.053 Uiso 1 1 calc R . .
H41F H 0.0919 0.5861 -0.1782 0.053 Uiso 1 1 calc R . .
C420 C 0.1963(4) 0.6152(3) -0.2063(2) 0.052(2) Uani 1 1 d GU . .
C421 C 0.2481(5) 0.5697(3) -0.1939(3) 0.061(3) Uani 1 1 d GU . .
H421 H 0.2311 0.5431 -0.1741 0.074 Uiso 1 1 calc R . .
C422 C 0.3254(5) 0.5638(3) -0.2112(3) 0.106(4) Uani 1 1 d GU . .
H422 H 0.3601 0.5333 -0.2029 0.127 Uiso 1 1 calc R . .
C423 C 0.3508(4) 0.6035(4) -0.2408(3) 0.092(4) Uani 1 1 d GU . .
H423 H 0.4026 0.5996 -0.2523 0.111 Uiso 1 1 calc R . .
C424 C 0.2990(5) 0.6491(4) -0.2532(3) 0.106(5) Uani 1 1 d GU . .
H424 H 0.3160 0.6756 -0.2730 0.127 Uiso 1 1 calc R . .
C425 C 0.2217(5) 0.6549(3) -0.2359(3) 0.072(3) Uani 1 1 d GU . .
H425 H 0.1871 0.6854 -0.2442 0.086 Uiso 1 1 calc R . .
C426 C 0.1907(7) 0.6294(5) -0.1028(4) 0.056(2) Uani 1 1 d U . .
H42A H 0.1889 0.5906 -0.1084 0.067 Uiso 1 1 calc R . .
H42B H 0.2464 0.6422 -0.1089 0.067 Uiso 1 1 calc R . .
C427 C 0.1903(6) 0.6380(4) -0.0517(4) 0.0411(14) Uani 1 1 d U . .
O428 O 0.1185(4) 0.6681(3) -0.0440(2) 0.0469(12) Uani 1 1 d U . .
O429 O 0.2491(5) 0.6323(3) -0.0180(2) 0.0598(15) Uani 1 1 d U . .
N601 N -0.0864(11) 0.2090(6) -0.1265(5) 0.132(6) Uani 1 1 d U . .
C601 C -0.0837(15) 0.2381(8) -0.1554(6) 0.128(8) Uani 1 1 d U . .
C603 C -0.0853(10) 0.2773(7) -0.1907(6) 0.126(6) Uani 1 1 d U . .
H60A H -0.0533 0.3085 -0.1767 0.190 Uiso 1 1 calc R . .
H60B H -0.1446 0.2874 -0.2036 0.190 Uiso 1 1 calc R . .
H60C H -0.0590 0.2633 -0.2165 0.190 Uiso 1 1 calc R . .
N604 N -0.3916(10) 0.4504(6) -0.3673(5) 0.128(5) Uani 1 1 d U . .
C605 C -0.4020(10) 0.4828(7) -0.3331(7) 0.096(5) Uani 1 1 d U . .
C606 C -0.4007(13) 0.5189(9) -0.2969(7) 0.168(9) Uani 1 1 d U . .
H60D H -0.3585 0.5079 -0.2690 0.253 Uiso 1 1 calc R . .
H60E H -0.4574 0.5206 -0.2884 0.253 Uiso 1 1 calc R . .
H60F H -0.3854 0.5540 -0.3075 0.253 Uiso 1 1 calc R . .

loop_
_atom_site_aniso_label
_atom_site_aniso_U_11
_atom_site_aniso_U_22
_atom_site_aniso_U_33
_atom_site_aniso_U_23
_atom_site_aniso_U_13
_atom_site_aniso_U_12
Cl1 0.091(3) 0.077(2) 0.095(3) 0.0198(19) -0.011(2) -0.013(2)
O11 0.186(11) 0.115(6) 0.142(10) 0.068(6) 0.004(7) 0.008(7)
O12 0.245(13) 0.128(7) 0.169(11) -0.019(5) -0.025(8) -0.089(10)
O13 0.143(6) 0.231(14) 0.207(13) 0.110(10) -0.108(7) -0.063(8)
O14 0.279(13) 0.42(2) 0.135(12) -0.012(12) 0.112(10) -0.016(17)
Cl2 0.106(3) 0.084(3) 0.097(3) -0.009(2) 0.034(2) 0.015(2)
O21 0.35(2) 0.225(13) 0.234(14) -0.146(12) 0.074(14) 0.049(13)
O22 0.36(2) 0.155(10) 0.46(2) 0.121(12) 0.31(2) 0.058(11)
O23 0.327(18) 0.41(3) 0.160(11) 0.068(10) -0.101(13) -0.116(18)
O24 0.133(8) 0.265(19) 0.43(2) -0.147(17) 0.124(11) 0.005(9)
Cl3 0.104(3) 0.107(3) 0.066(2) 0.014(2) 0.027(2) -0.010(2)
O31 0.223(13) 0.082(6) 0.45(3) 0.067(8) 0.180(14) -0.011(8)
O32 0.188(10) 0.57(3) 0.172(13) 0.124(15) -0.015(8) 0.111(15)
O33 0.245(14) 0.51(3) 0.35(2) 0.31(2) 0.225(16) 0.137(18)
O34 0.55(3) 0.188(12) 0.250(19) -0.116(13) -0.060(14) -0.03(2)
Cl4 0.090(3) 0.055(2) 0.167(4) 0.019(2) -0.061(3) -0.013(2)
O41 0.47(2) 0.145(10) 0.132(9) 0.018(7) 0.029(12) 0.076(14)
O42 0.118(8) 0.61(3) 0.204(17) 0.042(16) -0.050(6) -0.131(14)
O43 0.112(7) 0.090(6) 0.133(6) 0.029(5) -0.032(5) -0.051(6)
O44 0.297(14) 0.083(6) 0.264(13) 0.088(7) -0.211(12) -0.061(8)
Mn1 0.0480(10) 0.0336(8) 0.0324(9) 0.0024(7) 0.0049(7) -0.0025(7)
N101 0.053(3) 0.036(2) 0.051(3) 0.0085(18) 0.013(2) -0.006(2)
C102 0.054(4) 0.052(3) 0.047(6) 0.017(3) 0.012(3) 0.008(5)
C103 0.036(5) 0.065(3) 0.038(4) 0.015(3) 0.011(3) -0.003(4)
C104 0.109(9) 0.094(5) 0.021(6) 0.023(4) -0.001(4) -0.007(6)
C105 0.076(10) 0.117(7) 0.045(7) -0.016(5) 0.000(5) 0.000(7)
C106 0.057(8) 0.088(5) 0.057(7) -0.029(5) 0.008(4) -0.017(6)
C107 0.049(7) 0.063(3) 0.044(5) -0.018(4) 0.017(4) -0.013(5)
N108 0.047(3) 0.051(3) 0.035(3) 0.002(2) 0.004(2) -0.008(3)
C109 0.086(8) 0.036(2) 0.064(6) 0.002(3) 0.018(4) -0.010(5)
C110 0.062(7) 0.037(2) 0.068(6) -0.017(4) 0.013(5) -0.018(5)
C111 0.097(9) 0.043(3) 0.077(8) -0.015(4) 0.020(6) -0.003(6)
C112 0.059(8) 0.072(4) 0.067(7) -0.019(5) 0.005(6) 0.009(7)
C113 0.063(8) 0.079(5) 0.038(6) -0.020(4) 0.004(5) -0.006(6)
C114 0.040(6) 0.068(4) 0.060(6) -0.005(4) 0.021(5) 0.005(6)
N115 0.045(4) 0.042(2) 0.043(3) -0.001(2) 0.006(3) 0.004(3)
C116 0.054(4) 0.052(5) 0.051(6) 0.014(3) 0.013(4) -0.007(4)
C117 0.048(4) 0.047(3) 0.029(6) -0.008(3) 0.003(4) -0.012(3)
N118 0.047(3) 0.044(3) 0.030(3) -0.007(2) 0.005(2) -0.006(2)
C119 0.070(6) 0.043(5) 0.031(3) -0.008(3) 0.010(3) -0.008(4)
C120 0.066(6) 0.058(6) 0.020(5) -0.009(3) 0.002(4) 0.005(4)
C121 0.074(7) 0.091(8) 0.042(7) -0.017(5) -0.019(5) 0.025(6)
C122 0.076(7) 0.112(9) 0.071(9) -0.058(6) -0.010(6) 0.026(7)
C123 0.081(9) 0.146(13) 0.095(12) -0.057(7) 0.024(9) -0.015(7)
C124 0.113(10) 0.084(8) 0.079(9) -0.031(6) 0.053(7) -0.036(6)
C125 0.107(9) 0.082(8) 0.053(8) 0.008(5) 0.039(6) 0.003(6)
C126 0.058(3) 0.049(5) 0.031(3) -0.010(4) 0.008(3) 0.009(4)
O128 0.039(3) 0.055(4) 0.034(2) -0.007(3) 0.0081(18) 0.002(2)
O129 0.042(3) 0.073(4) 0.0333(16) -0.002(2) 0.000(2) 0.005(3)
Mn2 0.0478(9) 0.0384(9) 0.0300(8) -0.0006(7) 0.0038(7) 0.0052(8)
N201 0.058(3) 0.048(3) 0.034(2) 0.002(2) -0.0039(19) 0.005(2)
C202 0.057(3) 0.073(7) 0.033(4) -0.022(5) -0.003(2) 0.000(4)
C203 0.047(3) 0.051(7) 0.061(4) 0.011(5) -0.003(2) 0.007(5)
C204 0.045(4) 0.117(11) 0.072(6) 0.000(8) 0.002(4) 0.000(7)
C205 0.081(7) 0.151(13) 0.089(7) 0.011(10) 0.011(5) -0.051(10)
C206 0.057(6) 0.089(9) 0.075(6) 0.021(7) 0.026(4) 0.015(6)
C207 0.051(5) 0.083(9) 0.048(4) -0.009(6) 0.024(3) 0.015(6)
N208 0.042(2) 0.060(5) 0.047(3) 0.008(4) 0.0057(19) 0.012(3)
C209 0.080(7) 0.059(3) 0.035(2) 0.012(3) 0.009(5) 0.012(6)
C210 0.068(8) 0.053(3) 0.049(3) 0.015(2) 0.010(6) 0.001(5)
C211 0.093(9) 0.060(4) 0.066(4) 0.023(3) 0.009(7) 0.006(7)
C212 0.163(13) 0.054(3) 0.089(6) 0.023(4) 0.041(10) -0.005(8)
C213 0.121(10) 0.042(2) 0.092(6) 0.008(4) 0.010(9) -0.009(7)
C214 0.078(8) 0.041(2) 0.071(5) 0.000(3) 0.023(7) 0.009(6)
N215 0.057(4) 0.0420(17) 0.053(3) 0.0037(19) -0.004(4) 0.008(2)
C216 0.050(4) 0.053(3) 0.044(5) -0.013(3) -0.002(4) -0.008(4)
C217 0.052(4) 0.037(5) 0.036(3) -0.006(3) 0.006(4) -0.007(4)
N218 0.044(3) 0.0373(18) 0.038(3) 0.008(2) 0.011(3) 0.0004(19)
C219 0.053(4) 0.0367(19) 0.053(5) 0.009(3) 0.016(5) -0.004(3)
C220 0.027(5) 0.032(2) 0.077(7) -0.005(3) 0.014(4) -0.017(3)
C221 0.056(7) 0.037(5) 0.077(7) 0.001(5) 0.004(4) -0.004(4)
C222 0.105(9) 0.048(6) 0.087(8) 0.018(5) 0.026(6) 0.023(6)
C223 0.150(12) 0.035(6) 0.099(10) 0.001(5) 0.046(7) 0.022(6)
C224 0.120(10) 0.038(5) 0.077(8) -0.008(5) 0.040(5) -0.023(5)
C225 0.078(8) 0.037(5) 0.079(7) -0.002(4) -0.003(5) -0.019(5)
C226 0.045(3) 0.031(3) 0.036(5) -0.005(4) 0.008(3) -0.002(2)
C227 0.049(3) 0.032(3) 0.018(5) -0.004(4) 0.005(4) -0.004(2)
O228 0.052(2) 0.035(2) 0.051(4) 0.003(4) 0.010(3) -0.0005(19)
O229 0.049(2) 0.0373(18) 0.050(4) 0.011(2) 0.006(3) -0.001(2)
Mn3 0.0446(9) 0.0397(8) 0.0272(8) 0.0009(7) 0.0014(7) -0.0056(8)
N301 0.044(3) 0.059(3) 0.028(2) 0.004(2) 0.0033(18) 0.002(2)
C302 0.036(2) 0.085(7) 0.056(4) 0.032(6) -0.008(2) 0.012(4)
C303 0.046(3) 0.050(6) 0.040(3) -0.020(5) 0.011(2) -0.003(5)
C304 0.054(5) 0.121(11) 0.043(5) -0.028(7) 0.014(4) -0.023(7)
C305 0.066(6) 0.156(13) 0.060(6) -0.015(8) 0.034(4) -0.020(8)
C306 0.087(7) 0.084(9) 0.047(5) 0.001(6) 0.032(4) -0.023(7)
C307 0.068(5) 0.058(7) 0.045(4) 0.011(6) 0.020(3) -0.001(6)
N308 0.051(2) 0.034(4) 0.037(3) -0.004(3) 0.012(2) -0.009(3)
C309 0.067(7) 0.067(3) 0.032(2) 0.013(3) 0.001(5) -0.004(6)
C310 0.045(6) 0.062(3) 0.041(3) 0.018(2) 0.021(5) 0.010(5)
C311 0.127(11) 0.072(4) 0.056(4) 0.029(3) 0.028(7) 0.027(8)
C312 0.153(13) 0.063(3) 0.081(6) 0.031(5) 0.015(9) 0.009(8)
C313 0.109(10) 0.050(3) 0.081(6) 0.018(4) 0.030(8) 0.019(7)
C314 0.078(8) 0.041(2) 0.063(4) 0.010(3) 0.013(6) -0.010(6)
N315 0.054(4) 0.0466(17) 0.042(3) 0.0109(19) 0.029(4) 0.002(2)
C316 0.066(5) 0.059(3) 0.024(5) -0.005(3) -0.004(3) -0.005(4)
C317 0.071(5) 0.052(6) 0.031(3) -0.003(3) 0.006(4) 0.010(4)
N318 0.043(2) 0.0408(18) 0.033(3) 0.005(2) 0.005(3) -0.0058(19)
C319 0.054(4) 0.0385(19) 0.045(5) 0.000(3) 0.016(5) -0.013(3)
C320 0.029(5) 0.036(2) 0.045(5) -0.005(3) 0.018(3) -0.020(3)
C321 0.070(7) 0.041(5) 0.038(6) 0.010(4) 0.004(4) -0.013(4)
C322 0.061(7) 0.047(6) 0.117(10) 0.015(5) 0.009(6) -0.005(5)
C323 0.122(10) 0.029(6) 0.089(9) 0.009(4) 0.050(6) 0.005(5)
C324 0.157(12) 0.037(5) 0.056(7) -0.010(5) 0.016(6) -0.015(6)
C325 0.066(7) 0.065(6) 0.042(6) -0.018(4) 0.007(4) -0.004(5)
C326 0.042(3) 0.045(3) 0.054(6) 0.021(5) 0.009(3) -0.001(2)
C327 0.045(3) 0.039(3) 0.029(6) 0.003(4) 0.002(4) -0.008(2)
O328 0.047(2) 0.040(2) 0.043(4) 0.004(3) 0.009(2) -0.0062(18)
O329 0.045(3) 0.0419(19) 0.052(4) 0.020(2) 0.005(3) -0.002(2)
Mn4 0.0478(9) 0.0354(9) 0.0355(9) 0.0062(7) 0.0051(7) -0.0052(7)
N401 0.077(4) 0.040(2) 0.037(3) 0.0119(18) 0.004(2) -0.003(2)
C402 0.091(5) 0.057(3) 0.059(7) 0.003(4) -0.010(4) 0.033(6)
C403 0.059(7) 0.072(4) 0.048(5) 0.012(4) -0.006(4) 0.003(5)
C404 0.060(8) 0.103(6) 0.037(6) 0.003(4) 0.002(4) 0.020(6)
C405 0.067(8) 0.119(7) 0.026(6) 0.000(4) 0.016(4) -0.020(6)
C406 0.045(7) 0.096(5) 0.039(6) -0.029(4) 0.021(4) -0.007(5)
C407 0.052(7) 0.067(3) 0.041(5) -0.005(4) 0.016(4) -0.025(5)
N408 0.043(3) 0.055(3) 0.028(3) 0.007(2) 0.011(2) -0.010(3)
C409 0.089(8) 0.036(2) 0.072(6) 0.000(3) 0.021(4) -0.014(5)
C410 0.059(7) 0.044(2) 0.053(5) -0.010(4) 0.000(5) -0.006(5)
C411 0.074(9) 0.056(3) 0.108(9) -0.030(5) 0.024(7) -0.008(7)
C412 0.090(10) 0.085(5) 0.141(12) -0.052(7) 0.063(9) -0.012(8)
C413 0.067(8) 0.100(6) 0.083(8) -0.027(6) 0.034(7) -0.001(8)
C414 0.036(6) 0.073(5) 0.032(5) -0.009(4) -0.006(4) -0.006(5)
N415 0.065(4) 0.050(2) 0.035(3) 0.002(3) 0.004(3) 0.005(3)
C416 0.093(6) 0.041(5) 0.052(6) 0.010(3) 0.021(4) -0.021(4)
C417 0.070(5) 0.055(4) 0.041(6) -0.010(4) 0.021(5) -0.026(4)
N418 0.047(3) 0.052(3) 0.0301(19) 0.002(2) 0.0038(19) -0.012(2)
C419 0.056(5) 0.041(5) 0.032(3) 0.004(3) 0.003(3) 0.002(4)
C420 0.048(5) 0.073(6) 0.030(6) -0.008(4) -0.003(4) 0.000(4)
C421 0.058(6) 0.082(7) 0.036(6) -0.022(5) -0.011(5) 0.013(5)
C422 0.079(9) 0.152(11) 0.087(11) -0.031(8) 0.013(7) 0.042(8)
C423 0.030(6) 0.195(13) 0.048(8) -0.051(7) -0.004(5) -0.001(6)
C424 0.064(8) 0.230(14) 0.026(6) 0.031(9) 0.015(6) 0.018(7)
C425 0.071(7) 0.091(7) 0.061(8) 0.000(5) 0.030(6) 0.000(6)
C426 0.046(3) 0.091(7) 0.029(2) 0.006(5) 0.005(3) -0.003(4)
C427 0.0421(18) 0.049(2) 0.0317(15) 0.0056(18) 0.0056(14) -0.0155(17)
O428 0.056(3) 0.053(4) 0.029(2) 0.004(3) 0.0013(18) -0.005(2)
O429 0.059(3) 0.083(4) 0.0324(16) -0.006(2) -0.0024(19) 0.008(3)
N601 0.180(13) 0.138(13) 0.090(11) 0.020(7) 0.053(10) 0.071(11)
C601 0.23(2) 0.117(14) 0.039(10) -0.017(6) 0.046(12) 0.058(15)
C603 0.110(13) 0.132(15) 0.134(15) 0.032(9) 0.016(11) -0.010(11)
N604 0.143(12) 0.114(12) 0.115(12) 0.000(7) 0.000(9) -0.045(9)
C605 0.063(8) 0.091(13) 0.126(15) 0.013(7) 0.000(10) -0.030(9)
C606 0.130(15) 0.22(2) 0.142(18) -0.052(13) -0.007(13) -0.006(15)

loop_
_atom_type_symbol
_atom_type_description
_atom_type_scat_dispersion_real
_atom_type_scat_dispersion_imag
_atom_type_scat_source
C C 0.0033 0.0016 'International Tables Vol C Tables 4.2.6.8 and 6.1.1.4'
H H 0.0000 0.0000 'International Tables Vol C Tables 4.2.6.8 and 6.1.1.4'
Cl Cl 0.1484 0.1585 'International Tables Vol C Tables 4.2.6.8 and 6.1.1.4'
Mn Mn 0.3368 0.7283 'International Tables Vol C Tables 4.2.6.8 and 6.1.1.4'
N N 0.0061 0.0033 'International Tables Vol C Tables 4.2.6.8 and 6.1.1.4'
O O 0.0106 0.0060 'International Tables Vol C Tables 4.2.6.8 and 6.1.1.4'
F F 0.0171 0.0103 'International Tables Vol C Tables 4.2.6.8 and 6.1.1.4'

loop_
_geom_angle_atom_site_label_1
_geom_angle_atom_site_label_2
_geom_angle_atom_site_label_3
_geom_angle
_geom_angle_site_symmetry_1
_geom_angle_site_symmetry_3
_geom_angle_publ_flag
O13 Cl1 O12 109.5(9) . . ?
O13 Cl1 O14 111.2(9) . . ?
O12 Cl1 O14 108.8(9) . . ?
O13 Cl1 O11 110.0(7) . . ?
O12 Cl1 O11 109.3(7) . . ?
O14 Cl1 O11 107.9(9) . . ?
O24 Cl2 O22 112.4(10) . . ?
O24 Cl2 O21 111.4(10) . . ?
O22 Cl2 O21 107.8(10) . . ?
O24 Cl2 O23 108.7(11) . . ?
O22 Cl2 O23 107.4(11) . . ?
O21 Cl2 O23 109.0(11) . . ?
O31 Cl3 O32 117.5(11) . . ?
O31 Cl3 O33 113.0(9) . . ?
O32 Cl3 O33 112.7(9) . . ?
O31 Cl3 O34 104.1(11) . . ?
O32 Cl3 O34 106.4(11) . . ?
O33 Cl3 O34 101.1(11) . . ?
O44 Cl4 O42 115.8(10) . . ?
O44 Cl4 O43 114.8(6) . . ?
O42 Cl4 O43 105.6(8) . . ?
O44 Cl4 O41 103.9(10) . . ?
O42 Cl4 O41 105.1(10) . . ?
O43 Cl4 O41 111.3(8) . . ?
O229 Mn1 O128 90.8(3) . . ?
O229 Mn1 N115 113.5(3) . . ?
O128 Mn1 N115 82.8(2) . . ?
O229 Mn1 N108 90.2(2) . . ?
O128 Mn1 N108 159.4(2) . . ?
N115 Mn1 N108 115.5(2) . . ?
O229 Mn1 N101 163.3(3) . . ?
O128 Mn1 N101 105.1(3) . . ?
N115 Mn1 N101 74.4(3) . . ?
N108 Mn1 N101 73.1(3) . . ?
O229 Mn1 N118 102.8(3) . . ?
O128 Mn1 N118 72.3(2) . . ?
N115 Mn1 N118 135.9(2) . . ?
N108 Mn1 N118 87.4(2) . . ?
N101 Mn1 N118 77.8(3) . . ?
C116 N101 C109 113.7(8) . . ?
C116 N101 C102 112.5(8) . . ?
C109 N101 C102 110.3(8) . . ?
C116 N101 Mn1 109.3(6) . . ?
C109 N101 Mn1 107.1(6) . . ?
C102 N101 Mn1 103.2(6) . . ?
C103 C102 N101 114.4(8) . . ?
C103 C102 H10A 108.7 . . ?
N101 C102 H10A 108.7 . . ?
C103 C102 H10B 108.7 . . ?
N101 C102 H10B 108.7 . . ?
H10A C102 H10B 107.6 . . ?
C104 C103 N108 120.0 . . ?
C104 C103 C102 124.4(6) . . ?
N108 C103 C102 115.5(6) . . ?
C103 C104 C105 120.0 . . ?
C103 C104 H104 120.0 . . ?
C105 C104 H104 120.0 . . ?
C106 C105 C104 120.0 . . ?
C106 C105 H105 120.0 . . ?
C104 C105 H105 120.0 . . ?
C107 C106 C105 120.0 . . ?
C107 C106 H106 120.0 . . ?
C105 C106 H106 120.0 . . ?
C106 C107 N108 120.0 . . ?
C106 C107 H107 120.0 . . ?
N108 C107 H107 120.0 . . ?
C107 N108 C103 120.0 . . ?
C107 N108 Mn1 125.6(3) . . ?
C103 N108 Mn1 114.1(3) . . ?
N101 C109 C110 113.5(8) . . ?
N101 C109 H10C 108.9 . . ?
C110 C109 H10C 108.9 . . ?
N101 C109 H10D 108.9 . . ?
C110 C109 H10D 108.9 . . ?
H10C C109 H10D 107.7 . . ?
C111 C110 N115 120.0 . . ?
C111 C110 C109 123.6(6) . . ?
N115 C110 C109 115.5(6) . . ?
C112 C111 C110 120.0 . . ?
C112 C111 H111 120.0 . . ?
C110 C111 H111 120.0 . . ?
C111 C112 C113 120.0 . . ?
C111 C112 H112 120.0 . . ?
C113 C112 H112 120.0 . . ?
C114 C113 C112 120.0 . . ?
C114 C113 H113 120.0 . . ?
C112 C113 H113 120.0 . . ?
N115 C114 C113 120.0 . . ?
N115 C114 H114 120.0 . . ?
C113 C114 H114 120.0 . . ?
C114 N115 C110 120.0 . . ?
C114 N115 Mn1 124.2(3) . . ?
C110 N115 Mn1 115.7(3) . . ?
N101 C116 C117 113.1(8) . . ?
N101 C116 H11A 109.0 . . ?
C117 C116 H11A 109.0 . . ?
N101 C116 H11B 109.0 . . ?
C117 C116 H11B 109.0 . . ?
H11A C116 H11B 107.8 . . ?
N118 C117 C116 108.7(7) . . ?
N118 C117 H11C 109.9 . . ?
C116 C117 H11C 109.9 . . ?
N118 C117 H11D 109.9 . . ?
C116 C117 H11D 109.9 . . ?
H11C C117 H11D 108.3 . . ?
C126 N118 C117 109.1(7) . . ?
C126 N118 C119 110.2(8) . . ?
C117 N118 C119 110.1(7) . . ?
C126 N118 Mn1 106.0(6) . . ?
C117 N118 Mn1 102.9(6) . . ?
C119 N118 Mn1 118.0(6) . . ?
C120 C119 N118 117.6(8) . . ?
C120 C119 H11E 107.9 . . ?
N118 C119 H11E 107.9 . . ?
C120 C119 H11F 107.9 . . ?
N118 C119 H11F 107.9 . . ?
H11E C119 H11F 107.2 . . ?
C121 C120 C125 120.0 . . ?
C121 C120 C119 121.5(6) . . ?
C125 C120 C119 118.4(6) . . ?
C120 C121 C122 120.0 . . ?
C120 C121 H121 120.0 . . ?
C122 C121 H121 120.0 . . ?
C123 C122 C121 120.0 . . ?
C123 C122 H122 120.0 . . ?
C121 C122 H122 120.0 . . ?
C122 C123 C124 120.0 . . ?
C122 C123 H123 120.0 . . ?
C124 C123 H123 120.0 . . ?
C125 C124 C123 120.0 . . ?
C125 C124 H124 120.0 . . ?
C123 C124 H124 120.0 . . ?
C124 C125 C120 120.0 . . ?
C124 C125 H125 120.0 . . ?
C120 C125 H125 120.0 . . ?
N118 C126 C127 109.0(8) . . ?
N118 C126 H12A 109.9 . . ?
C127 C126 H12A 109.9 . . ?
N118 C126 H12B 109.9 . . ?
C127 C126 H12B 109.9 . . ?
H12A C126 H12B 108.3 . . ?
O128 C127 O129 131.7(10) . . ?
O128 C127 C126 121.3(9) . . ?
O129 C127 C126 106.9(8) . . ?
C127 O128 Mn1 119.9(6) . . ?
C127 O129 Mn3 128.4(6) . . ?
O429 Mn2 O228 102.1(3) . . ?
O429 Mn2 N215 105.6(3) . . ?
O228 Mn2 N215 82.8(2) . . ?
O429 Mn2 N208 86.0(3) . . ?
O228 Mn2 N208 169.0(2) . . ?
N215 Mn2 N208 102.4(2) . . ?
O429 Mn2 N201 158.5(3) . . ?
O228 Mn2 N201 99.0(3) . . ?
N215 Mn2 N201 73.0(3) . . ?
N208 Mn2 N201 73.7(3) . . ?
O429 Mn2 N218 111.4(3) . . ?
O228 Mn2 N218 72.6(2) . . ?
N215 Mn2 N218 138.9(3) . . ?
N208 Mn2 N218 97.6(2) . . ?
N201 Mn2 N218 78.9(3) . . ?
C216 N201 C202 111.5(8) . . ?
C216 N201 C209 113.1(8) . . ?
C202 N201 C209 111.3(8) . . ?
C216 N201 Mn2 107.4(6) . . ?
C202 N201 Mn2 109.5(6) . . ?
C209 N201 Mn2 103.7(6) . . ?
C203 C202 N201 110.6(8) . . ?
C203 C202 H20A 109.5 . . ?
N201 C202 H20A 109.5 . . ?
C203 C202 H20B 109.5 . . ?
N201 C202 H20B 109.5 . . ?
H20A C202 H20B 108.1 . . ?
C204 C203 N208 120.0 . . ?
C204 C203 C202 122.3(6) . . ?
N208 C203 C202 117.3(6) . . ?
C205 C204 C203 120.0 . . ?
C205 C204 H204 120.0 . . ?
C203 C204 H204 120.0 . . ?
C204 C205 C206 120.0 . . ?
C204 C205 H205 120.0 . . ?
C206 C205 H205 120.0 . . ?
C205 C206 C207 120.0 . . ?
C205 C206 H206 120.0 . . ?
C207 C206 H206 120.0 . . ?
C206 C207 N208 120.0 . . ?
C206 C207 H207 120.0 . . ?
N208 C207 H207 120.0 . . ?
C207 N208 C203 120.0 . . ?
C207 N208 Mn2 124.8(3) . . ?
C203 N208 Mn2 115.1(3) . . ?
C210 C209 N201 111.4(8) . . ?
C210 C209 H20C 109.3 . . ?
N201 C209 H20C 109.3 . . ?
C210 C209 H20D 109.3 . . ?
N201 C209 H20D 109.3 . . ?
H20C C209 H20D 108.0 . . ?
C211 C210 N215 120.0 . . ?
C211 C210 C209 123.7(6) . . ?
N215 C210 C209 116.2(6) . . ?
C210 C211 C212 120.0 . . ?
C210 C211 H211 120.0 . . ?
C212 C211 H211 120.0 . . ?
C213 C212 C211 120.0 . . ?
C213 C212 H212 120.0 . . ?
C211 C212 H212 120.0 . . ?
C212 C213 C214 120.0 . . ?
C212 C213 H213 120.0 . . ?
C214 C213 H213 120.0 . . ?
N215 C214 C213 120.0 . . ?
N215 C214 H214 120.0 . . ?
C213 C214 H214 120.0 . . ?
C214 N215 C210 120.0 . . ?
C214 N215 Mn2 125.5(3) . . ?
C210 N215 Mn2 114.2(3) . . ?
N201 C216 C217 114.2(8) . . ?
N201 C216 H21A 108.7 . . ?
C217 C216 H21A 108.7 . . ?
N201 C216 H21B 108.7 . . ?
C217 C216 H21B 108.7 . . ?
H21A C216 H21B 107.6 . . ?
N218 C217 C216 111.7(8) . . ?
N218 C217 H21C 109.3 . . ?
C216 C217 H21C 109.3 . . ?
N218 C217 H21D 109.3 . . ?
C216 C217 H21D 109.3 . . ?
H21C C217 H21D 108.0 . . ?
C226 N218 C219 111.9(7) . . ?
C226 N218 C217 109.5(7) . . ?
C219 N218 C217 113.3(7) . . ?
C226 N218 Mn2 105.2(5) . . ?
C219 N218 Mn2 112.5(5) . . ?
C217 N218 Mn2 103.9(5) . . ?
N218 C219 C220 114.7(7) . . ?
N218 C219 H21E 108.6 . . ?
C220 C219 H21E 108.6 . . ?
N218 C219 H21F 108.6 . . ?
C220 C219 H21F 108.6 . . ?
H21E C219 H21F 107.6 . . ?
C221 C220 C225 120.0 . . ?
C221 C220 C219 120.5(6) . . ?
C225 C220 C219 119.5(6) . . ?
C220 C221 C222 120.0 . . ?
C220 C221 H221 120.0 . . ?
C222 C221 H221 120.0 . . ?
C223 C222 C221 120.0 . . ?
C223 C222 H222 120.0 . . ?
C221 C222 H222 120.0 . . ?
C222 C223 C224 120.0 . . ?
C222 C223 H223 120.0 . . ?
C224 C223 H223 120.0 . . ?
C223 C224 C225 120.0 . . ?
C223 C224 H224 120.0 . . ?
C225 C224 H224 120.0 . . ?
C224 C225 C220 120.0 . . ?
C224 C225 H225 120.0 . . ?
C220 C225 H225 120.0 . . ?
N218 C226 C227 111.0(8) . . ?
N218 C226 H22A 109.4 . . ?
C227 C226 H22A 109.4 . . ?
N218 C226 H22B 109.4 . . ?
C227 C226 H22B 109.4 . . ?
H22A C226 H22B 108.0 . . ?
O228 C227 O229 122.1(9) . . ?
O228 C227 C226 119.6(9) . . ?
O229 C227 C226 118.2(9) . . ?
C227 O228 Mn2 117.4(6) . . ?
C227 O229 Mn1 110.7(6) . . ?
O129 Mn3 O328 101.2(3) . . ?
O129 Mn3 N315 105.8(3) . . ?
O328 Mn3 N315 83.1(2) . . ?
O129 Mn3 N308 87.1(2) . . ?
O328 Mn3 N308 169.2(2) . . ?
N315 Mn3 N308 101.3(2) . . ?
O129 Mn3 N301 159.5(3) . . ?
O328 Mn3 N301 98.9(3) . . ?
N315 Mn3 N301 72.9(3) . . ?
N308 Mn3 N301 73.4(3) . . ?
O129 Mn3 N318 110.3(3) . . ?
O328 Mn3 N318 73.0(2) . . ?
N315 Mn3 N318 139.7(2) . . ?
N308 Mn3 N318 97.8(2) . . ?
N301 Mn3 N318 79.2(3) . . ?
C309 N301 C302 109.8(8) . . ?
C309 N301 C316 113.4(8) . . ?
C302 N301 C316 110.3(8) . . ?
C309 N301 Mn3 107.5(6) . . ?
C302 N301 Mn3 108.3(6) . . ?
C316 N301 Mn3 107.3(5) . . ?
C303 C302 N301 114.3(8) . . ?
C303 C302 H30A 108.7 . . ?
N301 C302 H30A 108.7 . . ?
C303 C302 H30B 108.7 . . ?
N301 C302 H30B 108.7 . . ?
H30A C302 H30B 107.6 . . ?
C304 C303 N308 120.0 . . ?
C304 C303 C302 124.4(6) . . ?
N308 C303 C302 115.5(6) . . ?
C305 C304 C303 120.0 . . ?
C305 C304 H304 120.0 . . ?
C303 C304 H304 120.0 . . ?
C304 C305 C306 120.0 . . ?
C304 C305 H305 120.0 . . ?
C306 C305 H305 120.0 . . ?
C307 C306 C305 120.0 . . ?
C307 C306 H306 120.0 . . ?
C305 C306 H306 120.0 . . ?
N308 C307 C306 120.0 . . ?
N308 C307 H307 120.0 . . ?
C306 C307 H307 120.0 . . ?
C307 N308 C303 120.0 . . ?
C307 N308 Mn3 123.5(3) . . ?
C303 N308 Mn3 116.3(3) . . ?
N301 C309 C310 110.1(8) . . ?
N301 C309 H30C 109.6 . . ?
C310 C309 H30C 109.6 . . ?
N301 C309 H30D 109.6 . . ?
C310 C309 H30D 109.6 . . ?
H30C C309 H30D 108.2 . . ?
C311 C310 N315 120.0 . . ?
C311 C310 C309 123.2(6) . . ?
N315 C310 C309 116.8(6) . . ?
C312 C311 C310 120.0 . . ?
C312 C311 H311 120.0 . . ?
C310 C311 H311 120.0 . . ?
C311 C312 C313 120.0 . . ?
C311 C312 H312 120.0 . . ?
C313 C312 H312 120.0 . . ?
C312 C313 C314 120.0 . . ?
C312 C313 H313 120.0 . . ?
C314 C313 H313 120.0 . . ?
N315 C314 C313 120.0 . . ?
N315 C314 H314 120.0 . . ?
C313 C314 H314 120.0 . . ?
C314 N315 C310 120.0 . . ?
C314 N315 Mn3 126.1(3) . . ?
C310 N315 Mn3 113.8(3) . . ?
C317 C316 N301 111.7(8) . . ?
C317 C316 H31A 109.3 . . ?
N301 C316 H31A 109.3 . . ?
C317 C316 H31B 109.3 . . ?
N301 C316 H31B 109.3 . . ?
H31A C316 H31B 107.9 . . ?
C316 C317 N318 111.6(8) . . ?
C316 C317 H31C 109.3 . . ?
N318 C317 H31C 109.3 . . ?
C316 C317 H31D 109.3 . . ?
N318 C317 H31D 109.3 . . ?
H31C C317 H31D 108.0 . . ?
C326 N318 C317 108.7(7) . . ?
C326 N318 C319 109.4(7) . . ?
C317 N318 C319 112.0(7) . . ?
C326 N318 Mn3 107.1(5) . . ?
C317 N318 Mn3 104.6(5) . . ?
C319 N318 Mn3 114.8(5) . . ?
C320 C319 N318 118.3(7) . . ?
C320 C319 H31E 107.7 . . ?
N318 C319 H31E 107.7 . . ?
C320 C319 H31F 107.7 . . ?
N318 C319 H31F 107.7 . . ?
H31E C319 H31F 107.1 . . ?
C321 C320 C325 120.0 . . ?
C321 C320 C319 118.3(6) . . ?
C325 C320 C319 121.7(6) . . ?
C322 C321 C320 120.0 . . ?
C322 C321 H321 120.0 . . ?
C320 C321 H321 120.0 . . ?
C321 C322 C323 120.0 . . ?
C321 C322 H322 120.0 . . ?
C323 C322 H322 120.0 . . ?
C324 C323 C322 120.0 . . ?
C324 C323 H323 120.0 . . ?
C322 C323 H323 120.0 . . ?
C323 C324 C325 120.0 . . ?
C323 C324 H324 120.0 . . ?
C325 C324 H324 120.0 . . ?
C324 C325 C320 120.0 . . ?
C324 C325 H325 120.0 . . ?
C320 C325 H325 120.0 . . ?
N318 C326 C327 109.8(8) . . ?
N318 C326 H32A 109.7 . . ?
C327 C326 H32A 109.7 . . ?
N318 C326 H32B 109.7 . . ?
C327 C326 H32B 109.7 . . ?
H32A C326 H32B 108.2 . . ?
O329 C327 O328 122.6(8) . . ?
O329 C327 C326 120.5(9) . . ?
O328 C327 C326 116.9(9) . . ?
C327 O328 Mn3 118.5(6) . . ?
C327 O329 Mn4 111.9(6) . . ?
O329 Mn4 O428 90.7(2) . . ?
O329 Mn4 N408 90.1(2) . . ?
O428 Mn4 N408 158.7(2) . . ?
O329 Mn4 N415 114.1(3) . . ?
O428 Mn4 N415 83.1(2) . . ?
N408 Mn4 N415 115.8(2) . . ?
O329 Mn4 N401 161.4(3) . . ?
O428 Mn4 N401 107.6(3) . . ?
N408 Mn4 N401 71.5(3) . . ?
N415 Mn4 N401 72.9(3) . . ?
O329 Mn4 N418 103.2(3) . . ?
O428 Mn4 N418 72.6(3) . . ?
N408 Mn4 N418 86.5(2) . . ?
N415 Mn4 N418 135.5(3) . . ?
N401 Mn4 N418 79.5(3) . . ?
C402 N401 C409 110.4(9) . . ?
C402 N401 C416 110.0(9) . . ?
C409 N401 C416 110.5(8) . . ?
C402 N401 Mn4 111.1(7) . . ?
C409 N401 Mn4 109.2(6) . . ?
C416 N401 Mn4 105.5(6) . . ?
N401 C402 C403 113.3(9) . . ?
N401 C402 H40A 108.9 . . ?
C403 C402 H40A 108.9 . . ?
N401 C402 H40B 108.9 . . ?
C403 C402 H40B 108.9 . . ?
H40A C402 H40B 107.7 . . ?
C404 C403 N408 120.0 . . ?
C404 C403 C402 126.9(6) . . ?
N408 C403 C402 113.1(6) . . ?
C403 C404 C405 120.0 . . ?
C403 C404 H404 120.0 . . ?
C405 C404 H404 120.0 . . ?
C406 C405 C404 120.0 . . ?
C406 C405 H405 120.0 . . ?
C404 C405 H405 120.0 . . ?
C405 C406 C407 120.0 . . ?
C405 C406 H406 120.0 . . ?
C407 C406 H406 120.0 . . ?
N408 C407 C406 120.0 . . ?
N408 C407 H407 120.0 . . ?
C406 C407 H407 120.0 . . ?
C407 N408 C403 120.0 . . ?
C407 N408 Mn4 123.2(3) . . ?
C403 N408 Mn4 116.5(3) . . ?
C410 C409 N401 112.3(8) . . ?
C410 C409 H40C 109.2 . . ?
N401 C409 H40C 109.2 . . ?
C410 C409 H40D 109.2 . . ?
N401 C409 H40D 109.2 . . ?
H40C C409 H40D 107.9 . . ?
C411 C410 N415 120.0 . . ?
C411 C410 C409 124.3(6) . . ?
N415 C410 C409 115.5(6) . . ?
C410 C411 C412 120.0 . . ?
C410 C411 H411 120.0 . . ?
C412 C411 H411 120.0 . . ?
C411 C412 C413 120.0 . . ?
C411 C412 H412 120.0 . . ?
C413 C412 H412 120.0 . . ?
C412 C413 C414 120.0 . . ?
C412 C413 H413 120.0 . . ?
C414 C413 H413 120.0 . . ?
N415 C414 C413 120.0 . . ?
N415 C414 H414 120.0 . . ?
C413 C414 H414 120.0 . . ?
C414 N415 C410 120.0 . . ?
C414 N415 Mn4 123.9(3) . . ?
C410 N415 Mn4 116.0(3) . . ?
C417 C416 N401 111.7(8) . . ?
C417 C416 H41A 109.3 . . ?
N401 C416 H41A 109.3 . . ?
C417 C416 H41B 109.3 . . ?
N401 C416 H41B 109.3 . . ?
H41A C416 H41B 107.9 . . ?
N418 C417 C416 108.8(8) . . ?
N418 C417 H41C 109.9 . . ?
C416 C417 H41C 109.9 . . ?
N418 C417 H41D 109.9 . . ?
C416 C417 H41D 109.9 . . ?
H41C C417 H41D 108.3 . . ?
C417 N418 C426 108.7(8) . . ?
C417 N418 C419 113.0(7) . . ?
C426 N418 C419 108.8(8) . . ?
C417 N418 Mn4 101.0(6) . . ?
C426 N418 Mn4 105.1(6) . . ?
C419 N418 Mn4 119.3(6) . . ?
N418 C419 C420 116.0(8) . . ?
N418 C419 H41E 108.3 . . ?
C420 C419 H41E 108.3 . . ?
N418 C419 H41F 108.3 . . ?
C420 C419 H41F 108.3 . . ?
H41E C419 H41F 107.4 . . ?
C421 C420 C425 120.0 . . ?
C421 C420 C419 118.7(6) . . ?
C425 C420 C419 121.2(6) . . ?
C422 C421 C420 120.0 . . ?
C422 C421 H421 120.0 . . ?
C420 C421 H421 120.0 . . ?
C421 C422 C423 120.0 . . ?
C421 C422 H422 120.0 . . ?
C423 C422 H422 120.0 . . ?
C424 C423 C422 120.0 . . ?
C424 C423 H423 120.0 . . ?
C422 C423 H423 120.0 . . ?
C423 C424 C425 120.0 . . ?
C423 C424 H424 120.0 . . ?
C425 C424 H424 120.0 . . ?
C424 C425 C420 120.0 . . ?
C424 C425 H425 120.0 . . ?
C420 C425 H425 120.0 . . ?
C427 C426 N418 119.7(9) . . ?
C427 C426 H42A 107.4 . . ?
N418 C426 H42A 107.4 . . ?
C427 C426 H42B 107.4 . . ?
N418 C426 H42B 107.4 . . ?
H42A C426 H42B 106.9 . . ?
O429 C427 O428 117.4(9) . . ?
O429 C427 C426 128.1(10) . . ?
O428 C427 C426 112.7(9) . . ?
C427 O428 Mn4 117.0(5) . . ?
C427 O429 Mn2 140.3(7) . . ?
N601 C601 C603 175(2) . . ?
C601 C603 H60A 109.5 . . ?
C601 C603 H60B 109.5 . . ?
H60A C603 H60B 109.5 . . ?
C601 C603 H60C 109.5 . . ?
H60A C603 H60C 109.5 . . ?
H60B C603 H60C 109.5 . . ?
N604 C605 C606 171.6(18) . . ?
C605 C606 H60D 109.5 . . ?
C605 C606 H60E 109.5 . . ?
H60D C606 H60E 109.5 . . ?
C605 C606 H60F 109.5 . . ?
H60D C606 H60F 109.5 . . ?
H60E C606 H60F 109.5 . . ?

loop_
_geom_bond_atom_site_label_1
_geom_bond_atom_site_label_2
_geom_bond_distance
_geom_bond_site_symmetry_2
_geom_bond_publ_flag
Cl1 O13 1.304(9) . ?
Cl1 O12 1.319(9) . ?
Cl1 O14 1.341(11) . ?
Cl1 O11 1.390(8) . ?
Cl2 O24 1.279(10) . ?
Cl2 O22 1.302(10) . ?
Cl2 O21 1.320(10) . ?
Cl2 O23 1.363(11) . ?
Cl3 O31 1.271(9) . ?
Cl3 O32 1.299(11) . ?
Cl3 O33 1.331(10) . ?
Cl3 O34 1.380(11) . ?
Cl4 O44 1.299(9) . ?
Cl4 O42 1.304(11) . ?
Cl4 O43 1.347(8) . ?
Cl4 O41 1.369(11) . ?
Mn1 O229 2.116(6) . ?
Mn1 O128 2.170(6) . ?
Mn1 N115 2.246(4) . ?
Mn1 N108 2.259(5) . ?
Mn1 N101 2.314(7) . ?
Mn1 N118 2.384(8) . ?
N101 C116 1.416(12) . ?
N101 C109 1.463(12) . ?
N101 C102 1.495(13) . ?
C102 C103 1.410(12) . ?
C102 H10A 0.9700 . ?
C102 H10B 0.9700 . ?
C103 C104 1.3900 . ?
C103 N108 1.3900 . ?
C104 C105 1.3900 . ?
C104 H104 0.9300 . ?
C105 C106 1.3900 . ?
C105 H105 0.9300 . ?
C106 C107 1.3900 . ?
C106 H106 0.9300 . ?
C107 N108 1.3900 . ?
C107 H107 0.9300 . ?
C109 C110 1.470(11) . ?
C109 H10C 0.9700 . ?
C109 H10D 0.9700 . ?
C110 C111 1.3900 . ?
C110 N115 1.3900 . ?
C111 C112 1.3900 . ?
C111 H111 0.9300 . ?
C112 C113 1.3900 . ?
C112 H112 0.9300 . ?
C113 C114 1.3900 . ?
C113 H113 0.9300 . ?
C114 N115 1.3900 . ?
C114 H114 0.9300 . ?
C116 C117 1.568(13) . ?
C116 H11A 0.9700 . ?
C116 H11B 0.9700 . ?
C117 N118 1.499(12) . ?
C117 H11C 0.9700 . ?
C117 H11D 0.9700 . ?
N118 C126 1.467(12) . ?
N118 C119 1.518(12) . ?
C119 C120 1.457(11) . ?
C119 H11E 0.9700 . ?
C119 H11F 0.9700 . ?
C120 C121 1.3900 . ?
C120 C125 1.3900 . ?
C121 C122 1.3900 . ?
C121 H121 0.9300 . ?
C122 C123 1.3900 . ?
C122 H122 0.9300 . ?
C123 C124 1.3900 . ?
C123 H123 0.9300 . ?
C124 C125 1.3900 . ?
C124 H124 0.9300 . ?
C125 H125 0.9300 . ?
C126 C127 1.579(13) . ?
C126 H12A 0.9700 . ?
C126 H12B 0.9700 . ?
C127 O128 1.143(10) . ?
C127 O129 1.275(10) . ?
O129 Mn3 2.097(6) . ?
Mn2 O429 2.056(7) . ?
Mn2 O228 2.180(6) . ?
Mn2 N215 2.241(5) . ?
Mn2 N208 2.261(5) . ?
Mn2 N201 2.309(8) . ?
Mn2 N218 2.343(7) . ?
N201 C216 1.454(12) . ?
N201 C202 1.475(13) . ?
N201 C209 1.506(13) . ?
C202 C203 1.469(11) . ?
C202 H20A 0.9700 . ?
C202 H20B 0.9700 . ?
C203 C204 1.3900 . ?
C203 N208 1.3900 . ?
C204 C205 1.3900 . ?
C204 H204 0.9300 . ?
C205 C206 1.3900 . ?
C205 H205 0.9300 . ?
C206 C207 1.3900 . ?
C206 H206 0.9300 . ?
C207 N208 1.3900 . ?
C207 H207 0.9300 . ?
C209 C210 1.435(11) . ?
C209 H20C 0.9700 . ?
C209 H20D 0.9700 . ?
C210 C211 1.3900 . ?
C210 N215 1.3900 . ?
C211 C212 1.3900 . ?
C211 H211 0.9300 . ?
C212 C213 1.3900 . ?
C212 H212 0.9300 . ?
C213 C214 1.3900 . ?
C213 H213 0.9300 . ?
C214 N215 1.3900 . ?
C214 H214 0.9300 . ?
C216 C217 1.499(13) . ?
C216 H21A 0.9700 . ?
C216 H21B 0.9700 . ?
C217 N218 1.495(11) . ?
C217 H21C 0.9700 . ?
C217 H21D 0.9700 . ?
N218 C226 1.460(11) . ?
N218 C219 1.475(11) . ?
C219 C220 1.514(10) . ?
C219 H21E 0.9700 . ?
C219 H21F 0.9700 . ?
C220 C221 1.3900 . ?
C220 C225 1.3900 . ?
C221 C222 1.3900 . ?
C221 H221 0.9300 . ?
C222 C223 1.3900 . ?
C222 H222 0.9300 . ?
C223 C224 1.3900 . ?
C223 H223 0.9300 . ?
C224 C225 1.3900 . ?
C224 H224 0.9300 . ?
C225 H225 0.9300 . ?
C226 C227 1.501(12) . ?
C226 H22A 0.9700 . ?
C226 H22B 0.9700 . ?
C227 O228 1.238(10) . ?
C227 O229 1.251(11) . ?
Mn3 O328 2.161(6) . ?
Mn3 N315 2.255(5) . ?
Mn3 N308 2.272(5) . ?
Mn3 N301 2.301(8) . ?
Mn3 N318 2.326(7) . ?
N301 C309 1.446(12) . ?
N301 C302 1.488(12) . ?
N301 C316 1.525(12) . ?
C302 C303 1.422(11) . ?
C302 H30A 0.9700 . ?
C302 H30B 0.9700 . ?
C303 C304 1.3900 . ?
C303 N308 1.3900 . ?
C304 C305 1.3900 . ?
C304 H304 0.9300 . ?
C305 C306 1.3900 . ?
C305 H305 0.9300 . ?
C306 C307 1.3900 . ?
C306 H306 0.9300 . ?
C307 N308 1.3900 . ?
C307 H307 0.9300 . ?
C309 C310 1.489(12) . ?
C309 H30C 0.9700 . ?
C309 H30D 0.9700 . ?
C310 C311 1.3900 . ?
C310 N315 1.3900 . ?
C311 C312 1.3900 . ?
C311 H311 0.9300 . ?
C312 C313 1.3900 . ?
C312 H312 0.9300 . ?
C313 C314 1.3900 . ?
C313 H313 0.9300 . ?
C314 N315 1.3900 . ?
C314 H314 0.9300 . ?
C316 C317 1.491(13) . ?
C316 H31A 0.9700 . ?
C316 H31B 0.9700 . ?
C317 N318 1.501(11) . ?
C317 H31C 0.9700 . ?
C317 H31D 0.9700 . ?
N318 C326 1.491(12) . ?
N318 C319 1.518(11) . ?
C319 C320 1.444(10) . ?
C319 H31E 0.9700 . ?
C319 H31F 0.9700 . ?
C320 C321 1.3900 . ?
C320 C325 1.3900 . ?
C321 C322 1.3900 . ?
C321 H321 0.9300 . ?
C322 C323 1.3900 . ?
C322 H322 0.9300 . ?
C323 C324 1.3900 . ?
C323 H323 0.9300 . ?
C324 C325 1.3900 . ?
C324 H324 0.9300 . ?
C325 H325 0.9300 . ?
C326 C327 1.499(13) . ?
C326 H32A 0.9700 . ?
C326 H32B 0.9700 . ?
C327 O329 1.231(11) . ?
C327 O328 1.343(11) . ?
O329 Mn4 2.111(6) . ?
Mn4 O428 2.197(6) . ?
Mn4 N408 2.263(5) . ?
Mn4 N415 2.270(5) . ?
Mn4 N401 2.290(8) . ?
Mn4 N418 2.382(9) . ?
N401 C402 1.381(13) . ?
N401 C409 1.472(12) . ?
N401 C416 1.540(12) . ?
C402 C403 1.525(13) . ?
C402 H40A 0.9700 . ?
C402 H40B 0.9700 . ?
C403 C404 1.3900 . ?
C403 N408 1.3900 . ?
C404 C405 1.3900 . ?
C404 H404 0.9300 . ?
C405 C406 1.3900 . ?
C405 H405 0.9300 . ?
C406 C407 1.3900 . ?
C406 H406 0.9300 . ?
C407 N408 1.3900 . ?
C407 H407 0.9300 . ?
C409 C410 1.464(11) . ?
C409 H40C 0.9700 . ?
C409 H40D 0.9700 . ?
C410 C411 1.3900 . ?
C410 N415 1.3900 . ?
C411 C412 1.3900 . ?
C411 H411 0.9300 . ?
C412 C413 1.3900 . ?
C412 H412 0.9300 . ?
C413 C414 1.3900 . ?
C413 H413 0.9300 . ?
C414 N415 1.3900 . ?
C414 H414 0.9300 . ?
C416 C417 1.526(15) . ?
C416 H41A 0.9700 . ?
C416 H41B 0.9700 . ?
C417 N418 1.462(12) . ?
C417 H41C 0.9700 . ?
C417 H41D 0.9700 . ?
N418 C426 1.465(12) . ?
N418 C419 1.469(12) . ?
C419 C420 1.550(11) . ?
C419 H41E 0.9700 . ?
C419 H41F 0.9700 . ?
C420 C421 1.3900 . ?
C420 C425 1.3900 . ?
C421 C422 1.3900 . ?
C421 H421 0.9300 . ?
C422 C423 1.3900 . ?
C422 H422 0.9300 . ?
C423 C424 1.3900 . ?
C423 H423 0.9300 . ?
C424 C425 1.3900 . ?
C424 H424 0.9300 . ?
C425 H425 0.9300 . ?
C426 C427 1.450(13) . ?
C426 H42A 0.9700 . ?
C426 H42B 0.9700 . ?
C427 O429 1.192(10) . ?
C427 O428 1.395(11) . ?
N601 C601 1.089(19) . ?
C601 C603 1.38(2) . ?
C603 H60A 0.9600 . ?
C603 H60B 0.9600 . ?
C603 H60C 0.9600 . ?
N604 C605 1.28(2) . ?
C605 C606 1.35(2) . ?
C606 H60D 0.9600 . ?
C606 H60E 0.9600 . ?
C606 H60F 0.9600 . ?

loop_
_geom_torsion_atom_site_label_1
_geom_torsion_atom_site_label_2
_geom_torsion_atom_site_label_3
_geom_torsion_atom_site_label_4
_geom_torsion
_geom_torsion_site_symmetry_1
_geom_torsion_site_symmetry_2
_geom_torsion_site_symmetry_3
_geom_torsion_site_symmetry_4
_geom_torsion_publ_flag
O229 Mn1 N101 C116 88.1(12) . . . . ?
O128 Mn1 N101 C116 -73.4(7) . . . . ?
N115 Mn1 N101 C116 -151.2(7) . . . . ?
N108 Mn1 N101 C116 85.2(7) . . . . ?
N118 Mn1 N101 C116 -5.7(6) . . . . ?
O229 Mn1 N101 C109 -148.3(10) . . . . ?
O128 Mn1 N101 C109 50.2(7) . . . . ?
N115 Mn1 N101 C109 -27.6(6) . . . . ?
N108 Mn1 N101 C109 -151.2(7) . . . . ?
N118 Mn1 N101 C109 117.9(7) . . . . ?
O229 Mn1 N101 C102 -31.8(13) . . . . ?
O128 Mn1 N101 C102 166.7(6) . . . . ?
N115 Mn1 N101 C102 88.9(6) . . . . ?
N108 Mn1 N101 C102 -34.7(6) . . . . ?
N118 Mn1 N101 C102 -125.7(6) . . . . ?
C116 N101 C102 C103 -70.2(11) . . . . ?
C109 N101 C102 C103 161.7(8) . . . . ?
Mn1 N101 C102 C103 47.5(9) . . . . ?
N101 C102 C103 C104 151.1(6) . . . . ?
N101 C102 C103 N108 -31.7(10) . . . . ?
N108 C103 C104 C105 0.0 . . . . ?
C102 C103 C104 C105 177.1(8) . . . . ?
C103 C104 C105 C106 0.0 . . . . ?
C104 C105 C106 C107 0.0 . . . . ?
C105 C106 C107 N108 0.0 . . . . ?
C106 C107 N108 C103 0.0 . . . . ?
C106 C107 N108 Mn1 -173.4(5) . . . . ?
C104 C103 N108 C107 0.0 . . . . ?
C102 C103 N108 C107 -177.3(7) . . . . ?
C104 C103 N108 Mn1 174.1(4) . . . . ?
C102 C103 N108 Mn1 -3.3(7) . . . . ?
O229 Mn1 N108 C107 17.0(4) . . . . ?
O128 Mn1 N108 C107 -75.8(8) . . . . ?
N115 Mn1 N108 C107 133.4(4) . . . . ?
N101 Mn1 N108 C107 -163.8(4) . . . . ?
N118 Mn1 N108 C107 -85.8(4) . . . . ?
O229 Mn1 N108 C103 -156.7(4) . . . . ?
O128 Mn1 N108 C103 110.5(7) . . . . ?
N115 Mn1 N108 C103 -40.3(4) . . . . ?
N101 Mn1 N108 C103 22.5(3) . . . . ?
N118 Mn1 N108 C103 100.5(4) . . . . ?
C116 N101 C109 C110 162.1(8) . . . . ?
C102 N101 C109 C110 -70.4(11) . . . . ?
Mn1 N101 C109 C110 41.2(10) . . . . ?
N101 C109 C110 C111 157.8(6) . . . . ?
N101 C109 C110 N115 -33.5(11) . . . . ?
N115 C110 C111 C112 0.0 . . . . ?
C109 C110 C111 C112 168.3(8) . . . . ?
C110 C111 C112 C113 0.0 . . . . ?
C111 C112 C113 C114 0.0 . . . . ?
C112 C113 C114 N115 0.0 . . . . ?
C113 C114 N115 C110 0.0 . . . . ?
C113 C114 N115 Mn1 -175.5(4) . . . . ?
C111 C110 N115 C114 0.0 . . . . ?
C109 C110 N115 C114 -169.2(7) . . . . ?
C111 C110 N115 Mn1 175.9(4) . . . . ?
C109 C110 N115 Mn1 6.7(7) . . . . ?
O229 Mn1 N115 C114 -8.0(4) . . . . ?
O128 Mn1 N115 C114 79.7(4) . . . . ?
N108 Mn1 N115 C114 -110.2(4) . . . . ?
N101 Mn1 N115 C114 -172.3(4) . . . . ?
N118 Mn1 N115 C114 134.9(4) . . . . ?
O229 Mn1 N115 C110 176.3(3) . . . . ?
O128 Mn1 N115 C110 -96.0(4) . . . . ?
N108 Mn1 N115 C110 74.0(4) . . . . ?
N101 Mn1 N115 C110 12.0(4) . . . . ?
N118 Mn1 N115 C110 -40.8(5) . . . . ?
C109 N101 C116 C117 -84.3(10) . . . . ?
C102 N101 C116 C117 149.3(8) . . . . ?
Mn1 N101 C116 C117 35.3(10) . . . . ?
N101 C116 C117 N118 -61.1(10) . . . . ?
C116 C117 N118 C126 161.5(8) . . . . ?
C116 C117 N118 C119 -77.5(10) . . . . ?
C116 C117 N118 Mn1 49.2(7) . . . . ?
O229 Mn1 N118 C126 58.3(6) . . . . ?
O128 Mn1 N118 C126 -28.4(5) . . . . ?
N115 Mn1 N118 C126 -87.1(6) . . . . ?
N108 Mn1 N118 C126 147.9(6) . . . . ?
N101 Mn1 N118 C126 -138.8(6) . . . . ?
O229 Mn1 N118 C117 172.8(5) . . . . ?
O128 Mn1 N118 C117 86.1(5) . . . . ?
N115 Mn1 N118 C117 27.4(7) . . . . ?
N108 Mn1 N118 C117 -97.6(5) . . . . ?
N101 Mn1 N118 C117 -24.3(5) . . . . ?
O229 Mn1 N118 C119 -65.7(7) . . . . ?
O128 Mn1 N118 C119 -152.4(7) . . . . ?
N115 Mn1 N118 C119 148.9(6) . . . . ?
N108 Mn1 N118 C119 23.9(7) . . . . ?
N101 Mn1 N118 C119 97.2(7) . . . . ?
C126 N118 C119 C120 60.2(11) . . . . ?
C117 N118 C119 C120 -60.1(11) . . . . ?
Mn1 N118 C119 C120 -177.8(6) . . . . ?
N118 C119 C120 C121 -87.9(9) . . . . ?
N118 C119 C120 C125 89.5(9) . . . . ?
C125 C120 C121 C122 0.0 . . . . ?
C119 C120 C121 C122 177.4(8) . . . . ?
C120 C121 C122 C123 0.0 . . . . ?
C121 C122 C123 C124 0.0 . . . . ?
C122 C123 C124 C125 0.0 . . . . ?
C123 C124 C125 C120 0.0 . . . . ?
C121 C120 C125 C124 0.0 . . . . ?
C119 C120 C125 C124 -177.5(7) . . . . ?
C117 N118 C126 C127 -80.9(9) . . . . ?
C119 N118 C126 C127 158.2(8) . . . . ?
Mn1 N118 C126 C127 29.4(8) . . . . ?
N118 C126 C127 O128 -12.0(13) . . . . ?
N118 C126 C127 O129 172.0(8) . . . . ?
O129 C127 O128 Mn1 158.0(8) . . . . ?
C126 C127 O128 Mn1 -16.9(12) . . . . ?
O229 Mn1 O128 C127 -77.3(8) . . . . ?
N115 Mn1 O128 C127 169.0(8) . . . . ?
N108 Mn1 O128 C127 15.4(12) . . . . ?
N101 Mn1 O128 C127 97.5(8) . . . . ?
N118 Mn1 O128 C127 25.9(7) . . . . ?
O128 C127 O129 Mn3 9.7(16) . . . . ?
C126 C127 O129 Mn3 -174.9(6) . . . . ?
O429 Mn2 N201 C216 113.9(9) . . . . ?
O228 Mn2 N201 C216 -77.3(6) . . . . ?
N215 Mn2 N201 C216 -156.9(7) . . . . ?
N208 Mn2 N201 C216 94.2(6) . . . . ?
N218 Mn2 N201 C216 -7.2(6) . . . . ?
O429 Mn2 N201 C202 -7.4(12) . . . . ?
O228 Mn2 N201 C202 161.4(6) . . . . ?
N215 Mn2 N201 C202 81.9(6) . . . . ?
N208 Mn2 N201 C202 -27.0(6) . . . . ?
N218 Mn2 N201 C202 -128.4(7) . . . . ?
O429 Mn2 N201 C209 -126.2(9) . . . . ?
O228 Mn2 N201 C209 42.6(6) . . . . ?
N215 Mn2 N201 C209 -36.9(6) . . . . ?
N208 Mn2 N201 C209 -145.9(6) . . . . ?
N218 Mn2 N201 C209 112.8(6) . . . . ?
C216 N201 C202 C203 -78.0(9) . . . . ?
C209 N201 C202 C203 154.7(8) . . . . ?
Mn2 N201 C202 C203 40.7(9) . . . . ?
N201 C202 C203 C204 152.3(6) . . . . ?
N201 C202 C203 N208 -34.7(10) . . . . ?
N208 C203 C204 C205 0.0 . . . . ?
C202 C203 C204 C205 172.8(8) . . . . ?
C203 C204 C205 C206 0.0 . . . . ?
C204 C205 C206 C207 0.0 . . . . ?
C205 C206 C207 N208 0.0 . . . . ?
C206 C207 N208 C203 0.0 . . . . ?
C206 C207 N208 Mn2 176.4(5) . . . . ?
C204 C203 N208 C207 0.0 . . . . ?
C202 C203 N208 C207 -173.2(8) . . . . ?
C204 C203 N208 Mn2 -176.8(4) . . . . ?
C202 C203 N208 Mn2 10.1(7) . . . . ?
O429 Mn2 N208 C207 20.2(4) . . . . ?
O228 Mn2 N208 C207 -117.2(13) . . . . ?
N215 Mn2 N208 C207 125.3(4) . . . . ?
N201 Mn2 N208 C207 -166.9(5) . . . . ?
N218 Mn2 N208 C207 -90.8(4) . . . . ?
O429 Mn2 N208 C203 -163.2(4) . . . . ?
O228 Mn2 N208 C203 59.4(14) . . . . ?
N215 Mn2 N208 C203 -58.1(4) . . . . ?
N201 Mn2 N208 C203 9.7(4) . . . . ?
N218 Mn2 N208 C203 85.7(4) . . . . ?
C216 N201 C209 C210 164.9(8) . . . . ?
C202 N201 C209 C210 -68.6(11) . . . . ?
Mn2 N201 C209 C210 48.9(9) . . . . ?
N201 C209 C210 C211 149.8(6) . . . . ?
N201 C209 C210 N215 -32.5(11) . . . . ?
N215 C210 C211 C212 0.0 . . . . ?
C209 C210 C211 C212 177.7(9) . . . . ?
C210 C211 C212 C213 0.0 . . . . ?
C211 C212 C213 C214 0.0 . . . . ?
C212 C213 C214 N215 0.0 . . . . ?
C213 C214 N215 C210 0.0 . . . . ?
C213 C214 N215 Mn2 -174.0(5) . . . . ?
C211 C210 N215 C214 0.0 . . . . ?
C209 C210 N215 C214 -177.8(8) . . . . ?
C211 C210 N215 Mn2 174.7(4) . . . . ?
C209 C210 N215 Mn2 -3.2(7) . . . . ?
O429 Mn2 N215 C214 -4.6(5) . . . . ?
O228 Mn2 N215 C214 96.0(4) . . . . ?
N208 Mn2 N215 C214 -93.8(4) . . . . ?
N201 Mn2 N215 C214 -162.2(5) . . . . ?
N218 Mn2 N215 C214 148.9(4) . . . . ?
O429 Mn2 N215 C210 -178.9(4) . . . . ?
O228 Mn2 N215 C210 -78.3(4) . . . . ?
N208 Mn2 N215 C210 91.9(4) . . . . ?
N201 Mn2 N215 C210 23.5(4) . . . . ?
N218 Mn2 N215 C210 -25.4(5) . . . . ?
C202 N201 C216 C217 155.1(8) . . . . ?
C209 N201 C216 C217 -78.6(11) . . . . ?
Mn2 N201 C216 C217 35.2(10) . . . . ?
N201 C216 C217 N218 -58.0(11) . . . . ?
C216 C217 N218 C226 157.0(7) . . . . ?
C216 C217 N218 C219 -77.2(9) . . . . ?
C216 C217 N218 Mn2 45.2(8) . . . . ?
O429 Mn2 N218 C226 64.8(6) . . . . ?
O228 Mn2 N218 C226 -31.6(5) . . . . ?
N215 Mn2 N218 C226 -87.7(6) . . . . ?
N208 Mn2 N218 C226 153.5(5) . . . . ?
N201 Mn2 N218 C226 -134.9(6) . . . . ?
O429 Mn2 N218 C219 -57.3(7) . . . . ?
O228 Mn2 N218 C219 -153.7(6) . . . . ?
N215 Mn2 N218 C219 150.3(6) . . . . ?
N208 Mn2 N218 C219 31.4(6) . . . . ?
N201 Mn2 N218 C219 103.1(6) . . . . ?
O429 Mn2 N218 C217 179.8(5) . . . . ?
O228 Mn2 N218 C217 83.4(5) . . . . ?
N215 Mn2 N218 C217 27.3(7) . . . . ?
N208 Mn2 N218 C217 -91.6(5) . . . . ?
N201 Mn2 N218 C217 -19.9(5) . . . . ?
C226 N218 C219 C220 55.7(10) . . . . ?
C217 N218 C219 C220 -68.7(10) . . . . ?
Mn2 N218 C219 C220 173.8(6) . . . . ?
N218 C219 C220 C221 -91.4(8) . . . . ?
N218 C219 C220 C225 89.2(8) . . . . ?
C225 C220 C221 C222 0.0 . . . . ?
C219 C220 C221 C222 -179.3(7) . . . . ?
C220 C221 C222 C223 0.0 . . . . ?
C221 C222 C223 C224 0.0 . . . . ?
C222 C223 C224 C225 0.0 . . . . ?
C223 C224 C225 C220 0.0 . . . . ?
C221 C220 C225 C224 0.0 . . . . ?
C219 C220 C225 C224 179.3(7) . . . . ?
C219 N218 C226 C227 158.6(7) . . . . ?
C217 N218 C226 C227 -74.9(9) . . . . ?
Mn2 N218 C226 C227 36.2(8) . . . . ?
N218 C226 C227 O228 -19.3(12) . . . . ?
N218 C226 C227 O229 157.6(8) . . . . ?
O229 C227 O228 Mn2 171.1(7) . . . . ?
C226 C227 O228 Mn2 -12.0(11) . . . . ?
O429 Mn2 O228 C227 -84.0(7) . . . . ?
N215 Mn2 O228 C227 171.6(7) . . . . ?
N208 Mn2 O228 C227 52.4(16) . . . . ?
N201 Mn2 O228 C227 100.2(7) . . . . ?
N218 Mn2 O228 C227 24.9(6) . . . . ?
O228 C227 O229 Mn1 3.3(11) . . . . ?
C226 C227 O229 Mn1 -173.5(6) . . . . ?
O128 Mn1 O229 C227 -130.6(6) . . . . ?
N115 Mn1 O229 C227 -48.1(7) . . . . ?
N108 Mn1 O229 C227 70.0(6) . . . . ?
N101 Mn1 O229 C227 67.2(12) . . . . ?
N118 Mn1 O229 C227 157.4(6) . . . . ?
C127 O129 Mn3 O328 -44.9(8) . . . . ?
C127 O129 Mn3 N315 -130.8(7) . . . . ?
C127 O129 Mn3 N308 128.3(8) . . . . ?
C127 O129 Mn3 N301 145.9(9) . . . . ?
C127 O129 Mn3 N318 31.0(8) . . . . ?
O129 Mn3 N301 C309 125.2(9) . . . . ?
O328 Mn3 N301 C309 -44.1(7) . . . . ?
N315 Mn3 N301 C309 35.8(6) . . . . ?
N308 Mn3 N301 C309 143.6(7) . . . . ?
N318 Mn3 N301 C309 -114.7(7) . . . . ?
O129 Mn3 N301 C302 6.6(12) . . . . ?
O328 Mn3 N301 C302 -162.7(6) . . . . ?
N315 Mn3 N301 C302 -82.8(6) . . . . ?
N308 Mn3 N301 C302 25.0(6) . . . . ?
N318 Mn3 N301 C302 126.7(6) . . . . ?
O129 Mn3 N301 C316 -112.5(9) . . . . ?
O328 Mn3 N301 C316 78.2(6) . . . . ?
N315 Mn3 N301 C316 158.1(6) . . . . ?
N308 Mn3 N301 C316 -94.0(6) . . . . ?
N318 Mn3 N301 C316 7.6(6) . . . . ?
C309 N301 C302 C303 -156.4(9) . . . . ?
C316 N301 C302 C303 77.8(10) . . . . ?
Mn3 N301 C302 C303 -39.3(10) . . . . ?
N301 C302 C303 C304 -151.1(7) . . . . ?
N301 C302 C303 N308 32.4(11) . . . . ?
N308 C303 C304 C305 0.0 . . . . ?
C302 C303 C304 C305 -176.3(8) . . . . ?
C303 C304 C305 C306 0.0 . . . . ?
C304 C305 C306 C307 0.0 . . . . ?
C305 C306 C307 N308 0.0 . . . . ?
C306 C307 N308 C303 0.0 . . . . ?
C306 C307 N308 Mn3 -174.9(4) . . . . ?
C304 C303 N308 C307 0.0 . . . . ?
C302 C303 N308 C307 176.6(8) . . . . ?
C304 C303 N308 Mn3 175.3(4) . . . . ?
C302 C303 N308 Mn3 -8.1(7) . . . . ?
O129 Mn3 N308 C307 -21.5(4) . . . . ?
O328 Mn3 N308 C307 119.6(13) . . . . ?
N315 Mn3 N308 C307 -127.1(4) . . . . ?
N301 Mn3 N308 C307 164.8(4) . . . . ?
N318 Mn3 N308 C307 88.6(4) . . . . ?
O129 Mn3 N308 C303 163.4(4) . . . . ?
O328 Mn3 N308 C303 -55.5(14) . . . . ?
N315 Mn3 N308 C303 57.8(4) . . . . ?
N301 Mn3 N308 C303 -10.3(4) . . . . ?
N318 Mn3 N308 C303 -86.5(4) . . . . ?
C302 N301 C309 C310 71.2(10) . . . . ?
C316 N301 C309 C310 -164.8(8) . . . . ?
Mn3 N301 C309 C310 -46.4(9) . . . . ?
N301 C309 C310 C311 -149.5(6) . . . . ?
N301 C309 C310 N315 31.2(10) . . . . ?
N315 C310 C311 C312 0.0 . . . . ?
C309 C310 C311 C312 -179.3(8) . . . . ?
C310 C311 C312 C313 0.0 . . . . ?
C311 C312 C313 C314 0.0 . . . . ?
C312 C313 C314 N315 0.0 . . . . ?
C313 C314 N315 C310 0.0 . . . . ?
C313 C314 N315 Mn3 177.6(5) . . . . ?
C311 C310 N315 C314 0.0 . . . . ?
C309 C310 N315 C314 179.3(7) . . . . ?
C311 C310 N315 Mn3 -177.9(4) . . . . ?
C309 C310 N315 Mn3 1.4(7) . . . . ?
O129 Mn3 N315 C314 3.3(4) . . . . ?
O328 Mn3 N315 C314 -96.4(4) . . . . ?
N308 Mn3 N315 C314 93.5(4) . . . . ?
N301 Mn3 N315 C314 162.0(4) . . . . ?
N318 Mn3 N315 C314 -149.7(4) . . . . ?
O129 Mn3 N315 C310 -178.9(3) . . . . ?
O328 Mn3 N315 C310 81.4(3) . . . . ?
N308 Mn3 N315 C310 -88.7(3) . . . . ?
N301 Mn3 N315 C310 -20.2(3) . . . . ?
N318 Mn3 N315 C310 28.1(5) . . . . ?
C309 N301 C316 C317 82.6(10) . . . . ?
C302 N301 C316 C317 -153.7(8) . . . . ?
Mn3 N301 C316 C317 -35.9(9) . . . . ?
N301 C316 C317 N318 58.8(11) . . . . ?
C316 C317 N318 C326 -161.4(8) . . . . ?
C316 C317 N318 C319 77.7(10) . . . . ?
C316 C317 N318 Mn3 -47.2(9) . . . . ?
O129 Mn3 N318 C326 -63.5(6) . . . . ?
O328 Mn3 N318 C326 32.5(5) . . . . ?
N315 Mn3 N318 C326 88.8(6) . . . . ?
N308 Mn3 N318 C326 -153.3(5) . . . . ?
N301 Mn3 N318 C326 135.4(6) . . . . ?
O129 Mn3 N318 C317 -178.7(5) . . . . ?
O328 Mn3 N318 C317 -82.8(6) . . . . ?
N315 Mn3 N318 C317 -26.5(7) . . . . ?
N308 Mn3 N318 C317 91.4(6) . . . . ?
N301 Mn3 N318 C317 20.1(6) . . . . ?
O129 Mn3 N318 C319 58.1(6) . . . . ?
O328 Mn3 N318 C319 154.1(6) . . . . ?
N315 Mn3 N318 C319 -149.6(5) . . . . ?
N308 Mn3 N318 C319 -31.7(6) . . . . ?
N301 Mn3 N318 C319 -103.0(6) . . . . ?
C326 N318 C319 C320 -56.9(10) . . . . ?
C317 N318 C319 C320 63.7(10) . . . . ?
Mn3 N318 C319 C320 -177.2(6) . . . . ?
N318 C319 C320 C321 93.9(8) . . . . ?
N318 C319 C320 C325 -86.2(8) . . . . ?
C325 C320 C321 C322 0.0 . . . . ?
C319 C320 C321 C322 179.8(6) . . . . ?
C320 C321 C322 C323 0.0 . . . . ?
C321 C322 C323 C324 0.0 . . . . ?
C322 C323 C324 C325 0.0 . . . . ?
C323 C324 C325 C320 0.0 . . . . ?
C321 C320 C325 C324 0.0 . . . . ?
C319 C320 C325 C324 -179.8(7) . . . . ?
C317 N318 C326 C327 73.6(10) . . . . ?
C319 N318 C326 C327 -163.9(8) . . . . ?
Mn3 N318 C326 C327 -38.9(9) . . . . ?
N318 C326 C327 O329 -158.9(9) . . . . ?
N318 C326 C327 O328 23.4(12) . . . . ?
O329 C327 O328 Mn3 -170.4(7) . . . . ?
C326 C327 O328 Mn3 7.2(11) . . . . ?
O129 Mn3 O328 C327 85.6(7) . . . . ?
N315 Mn3 O328 C327 -169.6(6) . . . . ?
N308 Mn3 O328 C327 -54.7(16) . . . . ?
N301 Mn3 O328 C327 -98.2(6) . . . . ?
N318 Mn3 O328 C327 -22.4(6) . . . . ?
O328 C327 O329 Mn4 -3.9(12) . . . . ?
C326 C327 O329 Mn4 178.6(7) . . . . ?
C327 O329 Mn4 O428 130.0(7) . . . . ?
C327 O329 Mn4 N408 -71.3(7) . . . . ?
C327 O329 Mn4 N415 47.2(7) . . . . ?
C327 O329 Mn4 N401 -61.3(12) . . . . ?
C327 O329 Mn4 N418 -157.7(7) . . . . ?
O329 Mn4 N401 C402 22.6(14) . . . . ?
O428 Mn4 N401 C402 -169.3(7) . . . . ?
N408 Mn4 N401 C402 33.1(7) . . . . ?
N415 Mn4 N401 C402 -92.5(8) . . . . ?
N418 Mn4 N401 C402 122.9(8) . . . . ?
O329 Mn4 N401 C409 144.6(9) . . . . ?
O428 Mn4 N401 C409 -47.3(7) . . . . ?
N408 Mn4 N401 C409 155.1(7) . . . . ?
N415 Mn4 N401 C409 29.5(6) . . . . ?
N418 Mn4 N401 C409 -115.1(7) . . . . ?
O329 Mn4 N401 C416 -96.6(11) . . . . ?
O428 Mn4 N401 C416 71.5(6) . . . . ?
N408 Mn4 N401 C416 -86.1(6) . . . . ?
N415 Mn4 N401 C416 148.3(6) . . . . ?
N418 Mn4 N401 C416 3.7(6) . . . . ?
C409 N401 C402 C403 -161.8(9) . . . . ?
C416 N401 C402 C403 76.0(11) . . . . ?
Mn4 N401 C402 C403 -40.5(11) . . . . ?
N401 C402 C403 C404 -156.1(7) . . . . ?
N401 C402 C403 N408 22.2(12) . . . . ?
N408 C403 C404 C405 0.0 . . . . ?
C402 C403 C404 C405 178.2(9) . . . . ?
C403 C404 C405 C406 0.0 . . . . ?
C404 C405 C406 C407 0.0 . . . . ?
C405 C406 C407 N408 0.0 . . . . ?
C406 C407 N408 C403 0.0 . . . . ?
C406 C407 N408 Mn4 173.2(4) . . . . ?
C404 C403 N408 C407 0.0 . . . . ?
C402 C403 N408 C407 -178.4(8) . . . . ?
C404 C403 N408 Mn4 -173.7(4) . . . . ?
C402 C403 N408 Mn4 7.9(7) . . . . ?
O329 Mn4 N408 C407 -18.4(4) . . . . ?
O428 Mn4 N408 C407 73.8(7) . . . . ?
N415 Mn4 N408 C407 -135.4(3) . . . . ?
N401 Mn4 N408 C407 165.0(4) . . . . ?
N418 Mn4 N408 C407 84.8(4) . . . . ?
O329 Mn4 N408 C403 155.1(3) . . . . ?
O428 Mn4 N408 C403 -112.7(6) . . . . ?
N415 Mn4 N408 C403 38.0(4) . . . . ?
N401 Mn4 N408 C403 -21.6(4) . . . . ?
N418 Mn4 N408 C403 -101.7(3) . . . . ?
C402 N401 C409 C410 80.8(11) . . . . ?
C416 N401 C409 C410 -157.3(8) . . . . ?
Mn4 N401 C409 C410 -41.6(10) . . . . ?
N401 C409 C410 C411 -155.1(6) . . . . ?
N401 C409 C410 N415 30.2(11) . . . . ?
N415 C410 C411 C412 0.0 . . . . ?
C409 C410 C411 C412 -174.5(8) . . . . ?
C410 C411 C412 C413 0.0 . . . . ?
C411 C412 C413 C414 0.0 . . . . ?
C412 C413 C414 N415 0.0 . . . . ?
C413 C414 N415 C410 0.0 . . . . ?
C413 C414 N415 Mn4 177.7(4) . . . . ?
C411 C410 N415 C414 0.0 . . . . ?
C409 C410 N415 C414 174.9(8) . . . . ?
C411 C410 N415 Mn4 -177.8(4) . . . . ?
C409 C410 N415 Mn4 -2.9(7) . . . . ?
O329 Mn4 N415 C414 5.7(4) . . . . ?
O428 Mn4 N415 C414 -81.9(4) . . . . ?
N408 Mn4 N415 C414 108.4(4) . . . . ?
N401 Mn4 N415 C414 167.2(5) . . . . ?
N418 Mn4 N415 C414 -138.4(4) . . . . ?
O329 Mn4 N415 C410 -176.5(3) . . . . ?
O428 Mn4 N415 C410 95.8(4) . . . . ?
N408 Mn4 N415 C410 -73.9(4) . . . . ?
N401 Mn4 N415 C410 -15.0(4) . . . . ?
N418 Mn4 N415 C410 39.3(5) . . . . ?
C402 N401 C416 C417 -155.0(9) . . . . ?
C409 N401 C416 C417 82.8(10) . . . . ?
Mn4 N401 C416 C417 -35.0(9) . . . . ?
N401 C416 C417 N418 65.9(10) . . . . ?
C416 C417 N418 C426 -165.5(8) . . . . ?
C416 C417 N418 C419 73.5(11) . . . . ?
C416 C417 N418 Mn4 -55.2(8) . . . . ?
O329 Mn4 N418 C417 -171.4(6) . . . . ?
O428 Mn4 N418 C417 -84.9(6) . . . . ?
N408 Mn4 N418 C417 99.3(6) . . . . ?
N415 Mn4 N418 C417 -24.7(7) . . . . ?
N401 Mn4 N418 C417 27.4(6) . . . . ?
O329 Mn4 N418 C426 -58.3(7) . . . . ?
O428 Mn4 N418 C426 28.2(6) . . . . ?
N408 Mn4 N418 C426 -147.7(6) . . . . ?
N415 Mn4 N418 C426 88.3(7) . . . . ?
N401 Mn4 N418 C426 140.5(7) . . . . ?
O329 Mn4 N418 C419 64.1(7) . . . . ?
O428 Mn4 N418 C419 150.6(7) . . . . ?
N408 Mn4 N418 C419 -25.3(7) . . . . ?
N415 Mn4 N418 C419 -149.2(6) . . . . ?
N401 Mn4 N418 C419 -97.1(7) . . . . ?
C417 N418 C419 C420 63.9(11) . . . . ?
C426 N418 C419 C420 -57.1(10) . . . . ?
Mn4 N418 C419 C420 -177.6(5) . . . . ?
N418 C419 C420 C421 93.7(8) . . . . ?
N418 C419 C420 C425 -83.4(9) . . . . ?
C425 C420 C421 C422 0.0 . . . . ?
C419 C420 C421 C422 -177.2(7) . . . . ?
C420 C421 C422 C423 0.0 . . . . ?
C421 C422 C423 C424 0.0 . . . . ?
C422 C423 C424 C425 0.0 . . . . ?
C423 C424 C425 C420 0.0 . . . . ?
C421 C420 C425 C424 0.0 . . . . ?
C419 C420 C425 C424 177.1(7) . . . . ?
C417 N418 C426 C427 81.2(11) . . . . ?
C419 N418 C426 C427 -155.3(9) . . . . ?
Mn4 N418 C426 C427 -26.4(11) . . . . ?
N418 C426 C427 O429 -161.3(10) . . . . ?
N418 C426 C427 O428 3.0(13) . . . . ?
O429 C427 O428 Mn4 -167.5(7) . . . . ?
C426 C427 O428 Mn4 26.4(10) . . . . ?
O329 Mn4 O428 C427 72.6(6) . . . . ?
N408 Mn4 O428 C427 -19.5(10) . . . . ?
N415 Mn4 O428 C427 -173.2(6) . . . . ?
N401 Mn4 O428 C427 -103.6(6) . . . . ?
N418 Mn4 O428 C427 -31.0(6) . . . . ?
O428 C427 O429 Mn2 8.9(16) . . . . ?
C426 C427 O429 Mn2 172.6(8) . . . . ?
O228 Mn2 O429 C427 33.0(12) . . . . ?
N215 Mn2 O429 C427 118.8(11) . . . . ?
N208 Mn2 O429 C427 -139.4(11) . . . . ?
N201 Mn2 O429 C427 -158.3(10) . . . . ?
N218 Mn2 O429 C427 -42.8(12) . . . . ?
